data_7250597
loop_
_publ_author_name
'Zhang, Zhenwei'
'Zhang, Xiaoxue'
'Wang, Hao'
'Xie, Geyao'
'Zhou, Yu'

_publ_section_title
;
 Catalytic system-controlled divergent reactions of pyrazolidinones with
 3-alkynyl-3-hydroxyisoindolinones to construct diversified
 nitrogen-containing heterocyclic scaffolds
;
_journal_issue 27
_journal_name_full 'RSC Advances'
_journal_page_first 21872
_journal_page_last 21878
_journal_paper_doi 10.1039/D5RA01992C
_journal_volume 15
_journal_year 2025
_chemical_formula_moiety 'C H2 Cl2, 2(C27 H23 N3 O2)'
_chemical_formula_sum 'C55 H48 Cl2 N6 O4'
_chemical_formula_weight 927.89
_space_group_crystal_system monoclinic
_space_group_IT_number 7
_space_group_name_Hall 'P -2yac'
_space_group_name_H-M_alt 'P 1 n 1'
_atom_sites_solution_hydrogens geom
_atom_sites_solution_primary dual
_audit_creation_date 2025-04-22
_audit_creation_method
;
Olex2 1.5
(compiled 2025.04.05 svn.rf049d14d for OlexSys, GUI svn.r7217)
;
_audit_update_record
;
2025-04-30 deposited with the CCDC.	2025-05-30 downloaded from the CCDC.
;
_cell_angle_alpha 90
_cell_angle_beta 102.8130(10)
_cell_angle_gamma 90
_cell_formula_units_Z 8
_cell_length_a 14.0724(3)
_cell_length_b 41.3599(10)
_cell_length_c 16.7154(4)
_cell_measurement_reflns_used 9919
_cell_measurement_temperature 170(2)
_cell_measurement_theta_max 74.73
_cell_measurement_theta_min 2.91
_cell_volume 9486.7(4)
_computing_cell_refinement 'SAINT V8.40A (Bruker, 2019)'
_computing_data_collection 'Bruker APEX III'
_computing_data_reduction 'SAINT V8.40A (Bruker, 2019)'
_computing_molecular_graphics 'Olex2 1.5 (Dolomanov et al., 2009)'
_computing_publication_material 'Olex2 1.5 (Dolomanov et al., 2009)'
_computing_structure_refinement 'SHELXL 2019/3 (Sheldrick, 2015)'
_computing_structure_solution 'SHELXT 2014/5 (Sheldrick, 2014)'
_diffrn_ambient_temperature 170(2)
_diffrn_measured_fraction_theta_full 0.996
_diffrn_measured_fraction_theta_max 0.987
_diffrn_measurement_device_type 'Bruker D8 VENTURE'
_diffrn_measurement_method '\f and \w scans'
_diffrn_radiation_type CuK\a
_diffrn_radiation_wavelength 1.54178
_diffrn_reflns_av_R_equivalents 0.0557
_diffrn_reflns_av_unetI/netI 0.0449
_diffrn_reflns_Laue_measured_fraction_full 0.996
_diffrn_reflns_Laue_measured_fraction_max 0.987
_diffrn_reflns_limit_h_max 17
_diffrn_reflns_limit_h_min -17
_diffrn_reflns_limit_k_max 51
_diffrn_reflns_limit_k_min -51
_diffrn_reflns_limit_l_max 19
_diffrn_reflns_limit_l_min -20
_diffrn_reflns_number 150635
_diffrn_reflns_point_group_measured_fraction_full 0.955
_diffrn_reflns_point_group_measured_fraction_max 0.934
_diffrn_reflns_theta_full 67.679
_diffrn_reflns_theta_max 74.918
_diffrn_reflns_theta_min 2.136
_diffrn_source_current 1.2
_diffrn_source_power 0.06
_diffrn_source_voltage 50.0
_diffrn_standards_number 0
_exptl_absorpt_coefficient_mu 1.662
_exptl_absorpt_correction_T_max 0.7538
_exptl_absorpt_correction_T_min 0.5622
_exptl_absorpt_correction_type multi-scan
_exptl_absorpt_process_details
;
SADABS-2016/2 (Bruker,2016/2) was used for absorption correction.
wR2(int) was 0.1475 before and 0.0842 after correction.
The Ratio of minimum to maximum transmission is 0.7458.
The \l/2 correction factor is Not present.
;
_exptl_crystal_colour colourless
_exptl_crystal_colour_primary colourless
_exptl_crystal_density_diffrn 1.299
_exptl_crystal_description block
_exptl_crystal_F_000 3888
_exptl_crystal_size_max 0.15
_exptl_crystal_size_mid 0.07
_exptl_crystal_size_min 0.04
_refine_diff_density_max 0.556
_refine_diff_density_min -0.347
_refine_diff_density_rms 0.047
_refine_ls_abs_structure_details
;
 Refined as an inversion twin.
;
_refine_ls_abs_structure_Flack 0.243(14)
_refine_ls_extinction_method none
_refine_ls_goodness_of_fit_ref 1.024
_refine_ls_hydrogen_treatment constr
_refine_ls_matrix_type full
_refine_ls_number_parameters 2430
_refine_ls_number_reflns 36461
_refine_ls_number_restraints 2
_refine_ls_restrained_S_all 1.024
_refine_ls_R_factor_all 0.0686
_refine_ls_R_factor_gt 0.0526
_refine_ls_shift/su_max 0.000
_refine_ls_shift/su_mean 0.000
_refine_ls_structure_factor_coef Fsqd
_refine_ls_weighting_details 'w=1/[\s^2^(Fo^2^)+(0.0810P)^2^+1.8516P] where P=(Fo^2^+2Fc^2^)/3'
_refine_ls_weighting_scheme calc
_refine_ls_wR_factor_gt 0.1388
_refine_ls_wR_factor_ref 0.1531
_reflns_Friedel_coverage 0.890
_reflns_Friedel_fraction_full 0.915
_reflns_Friedel_fraction_max 0.881
_reflns_number_gt 28963
_reflns_number_total 36461
_reflns_threshold_expression 'I > 2\s(I)'
_cod_data_source_file d5ra01992c4.cif
_cod_data_source_block cu_20221175_0m
_cod_database_code 7250597
_shelx_shelxl_version_number 2019/3
_shelx_space_group_comment
;
The symmetry employed for this shelxl refinement is uniquely defined
by the following loop, which should always be used as a source of
symmetry information in preference to the above space-group names.
They are only intended as comments.
;
_shelx_estimated_absorpt_t_max 0.936
_shelx_estimated_absorpt_t_min 0.789
_olex2_refinement_description
;
1. Twinned data refinement
 Scales: 0.757(14)
 0.243(14)
2. Fixed Uiso
 At 1.2 times of:
  All C(H) groups, All C(H,H) groups, All N(H) groups
 At 1.5 times of:
  All C(H,H,H) groups
3.a Secondary CH2 refined with riding coordinates:
 C4(H4A,H4B), C260(H26A,H26B), C248(H24A,H24B), C84(H84A,H84B), C144(H14A,
 H14B), C101(H10A,H10B), C188(H18A,H18B), C207(H20A,H20B), C073(H07A,H07B),
 C127(H12C,H12D), C124(H12A,H12B), C290(H29A,H29B)
3.b Aromatic/amide H refined with riding coordinates:
 N3(H3), N283(H283), N60(H60), N115(H115), N230(H230), N159(H159), N218(H218),
 N164(H164), C150(H150), C113(H113), C14(H14), C18(H18), C19(H19), C161(H161),
 C153(H153), C278(H278), C213(H213), C236(H236), C253(H253), C10(H10), C70(H70),
  C73(H73), C77(H77), C257(H257), C92(H92), C89(H89), C234(H234), C172(H172),
 C68(H68), C66(H66), C132(H132), C267(H267), C121(H121), C271(H271), C155(H155),
  C140(H140), C130(H130), C241(H241), C277(H277), C154(H154), C137(H137),
 C110(H110), C239(H239), C95(H95), C119(H119), C9(H9), C276(H276), C91(H91),
 C286(H286), C232(H232), C93(H93), C275(H275), C141(H141), C108(H108),
 C156(H156), C131(H131), C7(H7), C69(H69), C24(H24), C240(H240), C67(H67),
 C288(H288), C8(H8), C23(H23), C111(H111), C139(H139), C235(H235), C223(H223),
 C109(H109), C287(H287), C138(H138), C90(H90), C233(H233), C285(H285),
 C274(H274), C26(H26), C88(H88), C94(H94), C220(H220), C176(H176), C120(H120),
 C170(H170), C112(H112), C25(H25), C118(H118), C200(H200), C15(H15), C175(H175),
  C270(H270), C201(H201), C74(H74), C242(H242), C167(H167), C187(H187),
 C221(H221), C177(H177), C179(H179), C204(H204), C184(H184), C16(H16),
 C254(H254), C178(H178), C168(H168), C169(H169), C222(H222), C195(H195),
 C203(H203), C202(H202), C75(H75), C255(H255), C17(H17), C186(H186), C269(H269),
  C224(H224), C76(H76), C185(H185), C268(H268), C256(H256), C194(H194),
 C225(H225)
3.c Idealised Me refined as rotating group:
 C1(H1A,H1B,H1C), C250(H25D,H25E,H25F), C289(H28A,H28B,H28C), C193(H19A,H19B,
 H19C), C86(H86A,H86B,H86C), C3(H3A,H3B,H3C), C148(H14C,H14D,H14E), C258(H25A,
 H25B,H25C), C106(H10C,H10D,H10E), C212(H21A,H21B,H21C), C211(H21D,H21E,H21F),
 C192(H19D,H19E,H19F), C85(H85A,H85B,H85C), C249(H24C,H24D,H24E), C105(H10F,
 H10G,H10H), C149(H14F,H14G,H14H)
;
_olex2_submission_special_instructions 'No special instructions were received'

loop_
_space_group_symop_operation_xyz
'x, y, z'
'x+1/2, -y, z+1/2'

loop_
_atom_site_label
_atom_site_type_symbol
_atom_site_fract_x
_atom_site_fract_y
_atom_site_fract_z
_atom_site_U_iso_or_equiv
_atom_site_adp_type
_atom_site_occupancy
_atom_site_site_symmetry_order
_atom_site_calc_flag
_atom_site_refinement_flags_posn
_atom_site_refinement_flags_adp
_atom_site_refinement_flags_occupancy
_atom_site_disorder_assembly
_atom_site_disorder_group
Cl12 Cl 0.19676(10) 0.25032(4) 0.63154(10) 0.0729(4) Uani 1 1 d . . . . .
Cl1 Cl 0.19257(11) 0.23828(4) 0.16134(12) 0.0826(5) Uani 1 1 d . . . . .
Cl2 Cl 0.68432(13) 0.19317(5) 0.86079(9) 0.0829(5) Uani 1 1 d . . . . .
Cl3 Cl 0.69091(11) 0.25986(4) 0.91237(14) 0.0928(6) Uani 1 1 d . . . . .
Cl29 Cl 0.69957(11) 0.25396(5) 0.39509(13) 0.0876(5) Uani 1 1 d . . . . .
Cl4 Cl 0.18759(13) 0.31989(4) 0.61499(9) 0.0808(4) Uani 1 1 d . . . . .
Cl5 Cl 0.17214(17) 0.30543(5) 0.11609(11) 0.0970(6) Uani 1 1 d . . . . .
Cl6 Cl 0.6534(2) 0.18743(6) 0.35896(11) 0.1140(8) Uani 1 1 d . . . . .
O147 O 0.4346(2) 0.21702(6) 0.45527(16) 0.0349(6) Uani 1 1 d . . . . .
O104 O -0.0630(2) 0.28167(6) 0.20631(17) 0.0368(6) Uani 1 1 d . . . . .
O191 O 0.43180(19) 0.21966(6) 0.93800(16) 0.0339(5) Uani 1 1 d . . . . .
O2 O 0.6190(2) 0.49860(6) 0.84400(17) 0.0374(6) Uani 1 1 d . . . . .
O210 O 0.9398(2) 0.28151(6) 0.69790(18) 0.0381(6) Uani 1 1 d . . . . .
O264 O 0.6136(2) -0.00103(7) 0.59385(16) 0.0378(6) Uani 1 1 d . . . . .
O251 O 0.6055(2) 0.00276(7) 1.07442(16) 0.0376(6) Uani 1 1 d . . . . .
O87 O 0.1126(2) 0.49745(6) 0.82376(17) 0.0373(6) Uani 1 1 d . . . . .
O1 O 0.5320(2) 0.41241(6) 0.74079(16) 0.0409(6) Uani 1 1 d . . . . .
O284 O 0.5192(2) -0.08729(7) 0.49541(16) 0.0435(7) Uani 1 1 d . . . . .
N245 N 0.6686(2) 0.02866(7) 0.97599(19) 0.0299(6) Uani 1 1 d . . . . .
O65 O 0.0587(2) 0.59053(7) 0.75007(16) 0.0420(7) Uani 1 1 d . . . . .
O231 O 0.5554(2) -0.08960(7) 1.00199(15) 0.0409(6) Uani 1 1 d . . . . .
N81 N 0.1759(2) 0.47196(7) 0.72554(19) 0.0299(6) Uani 1 1 d . . . . .
N3 N 0.5608(2) 0.46363(7) 0.69733(18) 0.0305(6) Uani 1 1 d . . . . .
H3 H 0.562726 0.474039 0.743586 0.037 Uiso 1 1 calc R U . . .
N142 N 0.3663(2) 0.19208(7) 0.55107(18) 0.0275(6) Uani 1 1 d . . . . .
N262 N 0.6753(2) 0.02767(7) 0.49996(19) 0.0313(6) Uani 1 1 d . . . . .
N1 N 0.6821(2) 0.52848(7) 0.7527(2) 0.0316(6) Uani 1 1 d . . . . .
O219 O 0.9487(3) 0.18710(7) 0.79137(17) 0.0495(8) Uani 1 1 d . . . . .
N283 N 0.5504(2) -0.03674(7) 0.44897(18) 0.0326(6) Uani 1 1 d . . . . .
H283 H 0.552354 -0.025784 0.494448 0.039 Uiso 1 1 calc R U . . .
N60 N 0.0738(2) 0.54062(7) 0.69129(18) 0.0309(6) Uani 1 1 d . . . . .
H60 H 0.078604 0.528548 0.735358 0.037 Uiso 1 1 calc R U . . .
N99 N -0.1288(2) 0.30778(7) 0.3020(2) 0.0308(6) Uani 1 1 d . . . . .
O171 O 0.4459(3) 0.31241(7) 1.04128(17) 0.0504(8) Uani 1 1 d . . . . .
O160 O 0.4498(3) 0.31363(6) 0.53288(16) 0.0452(7) Uani 1 1 d . . . . .
N115 N -0.0589(2) 0.23808(7) 0.33967(18) 0.0310(6) Uani 1 1 d . . . . .
H115 H -0.062649 0.249027 0.293923 0.037 Uiso 1 1 calc R U . . .
N230 N 0.5688(2) -0.03973(7) 0.94213(18) 0.0304(6) Uani 1 1 d . . . . .
H230 H 0.572436 -0.027408 0.985629 0.036 Uiso 1 1 calc R U . . .
N143 N 0.2758(2) 0.17668(7) 0.55598(19) 0.0320(6) Uani 1 1 d . . . . .
N180 N 0.3598(2) 0.19127(7) 1.0258(2) 0.0310(6) Uani 1 1 d . . . . .
N159 N 0.4466(2) 0.26206(7) 0.58671(17) 0.0280(6) Uani 1 1 d . . . . .
H159 H 0.442747 0.250874 0.541325 0.034 Uiso 1 1 calc R U . . .
N100 N -0.2197(2) 0.32291(8) 0.3077(2) 0.0345(7) Uani 1 1 d . . . . .
N205 N 0.8671(2) 0.30894(7) 0.7868(2) 0.0349(7) Uani 1 1 d . . . . .
O123 O -0.0688(3) 0.18628(7) 0.28649(18) 0.0521(8) Uani 1 1 d . . . . .
N261 N 0.7681(2) 0.04131(8) 0.4934(2) 0.0341(7) Uani 1 1 d . . . . .
N80 N 0.2664(2) 0.45623(7) 0.7198(2) 0.0318(6) Uani 1 1 d . . . . .
N244 N 0.7589(2) 0.04450(7) 0.9711(2) 0.0325(6) Uani 1 1 d . . . . .
N218 N 0.9429(2) 0.23986(7) 0.83609(18) 0.0311(6) Uani 1 1 d . . . . .
H218 H 0.939714 0.249850 0.789086 0.037 Uiso 1 1 calc R U . . .
N164 N 0.4424(2) 0.25906(7) 1.08180(18) 0.0319(6) Uani 1 1 d . . . . .
H164 H 0.438912 0.249923 1.033687 0.038 Uiso 1 1 calc R U . . .
N181 N 0.2648(2) 0.17838(7) 1.0274(2) 0.0347(7) Uani 1 1 d . . . . .
N2 N 0.7750(2) 0.54261(8) 0.7478(2) 0.0358(7) Uani 1 1 d . . . . .
N206 N 0.7727(2) 0.32275(8) 0.7876(2) 0.0387(7) Uani 1 1 d . . . . .
C5 C 0.6862(3) 0.51377(9) 0.8250(2) 0.0310(7) Uani 1 1 d . . . . .
C20 C 0.5733(2) 0.47861(8) 0.6255(2) 0.0273(7) Uani 1 1 d . . . . .
C82 C 0.1772(3) 0.48185(9) 0.8023(2) 0.0322(7) Uani 1 1 d . . . . .
C61 C 0.0766(2) 0.52840(8) 0.6141(2) 0.0287(7) Uani 1 1 d . . . . .
C246 C 0.6702(3) 0.01849(9) 1.0529(2) 0.0320(7) Uani 1 1 d . . . . .
C263 C 0.6800(3) 0.01387(9) 0.5735(2) 0.0323(7) Uani 1 1 d . . . . .
C146 C 0.3686(3) 0.20155(8) 0.4747(2) 0.0312(7) Uani 1 1 d . . . . .
C62 C 0.0635(2) 0.55671(8) 0.5585(2) 0.0264(7) Uani 1 1 d . . . . .
C226 C 0.5716(2) -0.02799(9) 0.8644(2) 0.0275(7) Uani 1 1 d . . . . .
C103 C -0.1292(3) 0.29739(9) 0.2263(2) 0.0329(8) Uani 1 1 d . . . . .
C279 C 0.5642(2) -0.02281(9) 0.3762(2) 0.0287(7) Uani 1 1 d . . . . .
C01O C 0.5638(2) 0.45255(9) 0.5643(2) 0.0290(7) Uani 1 1 d . . . . .
C252 C 0.4939(2) 0.04252(9) 0.9169(2) 0.0315(7) Uani 1 1 d . . . . .
C72 C 0.0018(2) 0.45761(8) 0.6670(2) 0.0315(7) Uani 1 1 d . . . . .
C227 C 0.5602(2) -0.05649(9) 0.8101(2) 0.0270(7) Uani 1 1 d . . . . .
C190 C 0.3615(3) 0.20516(8) 0.9537(2) 0.0298(7) Uani 1 1 d . . . . .
C266 C 0.5026(3) 0.04598(9) 0.4502(3) 0.0340(8) Uani 1 1 d . . . . .
C13 C 0.5095(3) 0.54674(9) 0.7022(2) 0.0332(8) Uani 1 1 d . . . . .
C21 C 0.5452(3) 0.43097(9) 0.6881(2) 0.0299(7) Uani 1 1 d . . . . .
C136 C 0.5392(2) 0.17669(8) 0.6077(2) 0.0283(7) Uani 1 1 d . . . . .
C209 C 0.8697(3) 0.29639(8) 0.7135(3) 0.0332(8) Uani 1 1 d . . . . .
C134 C 0.3962(2) 0.15999(8) 0.6654(2) 0.0285(7) Uani 1 1 d . . . . .
C135 C 0.4429(2) 0.18774(8) 0.6271(2) 0.0270(7) Uani 1 1 d . . . . .
C150 C 0.4519(2) 0.21680(8) 0.6832(2) 0.0275(7) Uani 1 1 d . . . . .
H150 H 0.459156 0.212099 0.739824 0.033 Uiso 1 1 calc R U . . .
C133 C 0.3024(3) 0.15404(8) 0.6202(2) 0.0311(7) Uani 1 1 d . . . . .
C282 C 0.5334(3) -0.06947(9) 0.4416(2) 0.0318(7) Uani 1 1 d . . . . .
C280 C 0.5539(2) -0.04957(9) 0.3165(2) 0.0295(7) Uani 1 1 d . . . . .
C98 C -0.0517(3) 0.31248(8) 0.3775(2) 0.0299(7) Uani 1 1 d . . . . .
C96 C -0.1920(3) 0.34619(9) 0.3698(3) 0.0350(8) Uani 1 1 d . . . . .
C152 C 0.4532(2) 0.27542(8) 0.7207(2) 0.0261(7) Uani 1 1 d . . . . .
C217 C 0.9460(3) 0.20691(9) 0.8449(2) 0.0341(8) Uani 1 1 d . . . . .
C97 C -0.0971(3) 0.34106(8) 0.4139(2) 0.0313(7) Uani 1 1 d . . . . .
C22 C 0.5472(2) 0.42370(9) 0.6014(2) 0.0302(7) Uani 1 1 d . . . . .
C158 C 0.4491(3) 0.29534(8) 0.5901(2) 0.0308(7) Uani 1 1 d . . . . .
C229 C 0.5596(2) -0.07297(9) 0.9427(2) 0.0293(7) Uani 1 1 d . . . . .
C113 C -0.0437(2) 0.28412(9) 0.4358(2) 0.0302(7) Uani 1 1 d . . . . .
H113 H -0.033821 0.289316 0.492445 0.036 Uiso 1 1 calc R U . . .
C107 C 0.0447(3) 0.32279(8) 0.3567(2) 0.0312(7) Uani 1 1 d . . . . .
C14 C 0.5115(3) 0.56570(9) 0.7715(3) 0.0405(9) Uani 1 1 d . . . . .
H14 H 0.572279 0.570695 0.807159 0.049 Uiso 1 1 calc R U . . .
C64 C 0.0625(3) 0.57367(9) 0.6908(2) 0.0305(7) Uani 1 1 d . . . . .
C151 C 0.4509(2) 0.24804(8) 0.66401(19) 0.0245(6) Uani 1 1 d . . . . .
C18 C 0.4206(3) 0.53983(10) 0.6515(3) 0.0430(9) Uani 1 1 d . . . . .
H18 H 0.417867 0.526652 0.604486 0.052 Uiso 1 1 calc R U . . .
C63 C 0.0552(3) 0.58392(8) 0.6048(2) 0.0289(7) Uani 1 1 d . . . . .
C19 C 0.5918(2) 0.50989(9) 0.6144(2) 0.0313(7) Uani 1 1 d . . . . .
H19 H 0.597209 0.516069 0.560860 0.038 Uiso 1 1 calc R U . . .
C12 C 0.6051(2) 0.53652(9) 0.6788(2) 0.0308(7) Uani 1 1 d . . . . .
C116 C -0.0619(3) 0.20486(9) 0.3435(2) 0.0344(8) Uani 1 1 d . . . . .
C161 C 0.4345(3) 0.14237(9) 0.7349(2) 0.0354(8) Uani 1 1 d . . . . .
H161 H 0.498069 0.146840 0.766436 0.042 Uiso 1 1 calc R U . . .
C215 C 0.9463(3) 0.23034(10) 0.9713(2) 0.0333(8) Uani 1 1 d . . . . .
C78 C 0.1450(2) 0.44087(8) 0.6086(2) 0.0313(7) Uani 1 1 d . . . . .
C228 C 0.5540(2) -0.08363(9) 0.8569(2) 0.0285(7) Uani 1 1 d . . . . .
C153 C 0.4545(3) 0.27628(9) 0.8036(2) 0.0337(8) Uani 1 1 d . . . . .
H153 H 0.454211 0.256946 0.834244 0.040 Uiso 1 1 calc R U . . .
C278 C 0.5833(2) 0.00811(9) 0.3634(2) 0.0314(7) Uani 1 1 d . . . . .
H278 H 0.588543 0.013785 0.309446 0.038 Uiso 1 1 calc R U . . .
C213 C 0.9453(3) 0.28785(9) 0.9249(3) 0.0360(8) Uani 1 1 d . . . . .
H213 H 0.949693 0.294087 0.980257 0.043 Uiso 1 1 calc R U . . .
C165 C 0.4461(3) 0.29192(9) 1.0941(2) 0.0350(8) Uani 1 1 d . . . . .
C236 C 0.5832(2) 0.00288(9) 0.8437(2) 0.0296(7) Uani 1 1 d . . . . .
H236 H 0.585858 0.006753 0.788194 0.035 Uiso 1 1 calc R U . . .
C122 C -0.0470(2) 0.22589(9) 0.4754(2) 0.0300(7) Uani 1 1 d . . . . .
C253 C 0.4900(3) 0.06554(10) 0.9764(3) 0.0411(9) Uani 1 1 d . . . . .
H253 H 0.548858 0.073473 1.010000 0.049 Uiso 1 1 calc R U . . .
C10 C 0.6192(3) 0.58572(10) 0.5831(3) 0.0444(10) Uani 1 1 d . . . . .
H10 H 0.554291 0.583523 0.552022 0.053 Uiso 1 1 calc R U . . .
C79 C 0.2387(2) 0.43415(9) 0.6538(2) 0.0326(8) Uani 1 1 d . . . . .
C243 C 0.7308(3) 0.06686(9) 0.9061(3) 0.0336(8) Uani 1 1 d . . . . .
C70 C 0.0891(2) 0.49774(9) 0.5933(2) 0.0296(7) Uani 1 1 d . . . . .
H70 H 0.092001 0.494013 0.537795 0.036 Uiso 1 1 calc R U . . .
C73 C -0.0008(3) 0.43495(10) 0.7277(3) 0.0417(9) Uani 1 1 d . . . . .
H73 H 0.058506 0.427439 0.761509 0.050 Uiso 1 1 calc R U . . .
C281 C 0.5360(3) -0.07772(9) 0.3558(2) 0.0312(7) Uani 1 1 d . . . . .
C265 C 0.5976(2) 0.03530(9) 0.4268(2) 0.0314(7) Uani 1 1 d . . . . .
C182 C 0.2857(3) 0.15205(9) 1.0814(3) 0.0393(9) Uani 1 1 d . . . . .
C71 C 0.0993(2) 0.46829(8) 0.6484(2) 0.0296(7) Uani 1 1 d . . . . .
C77 C -0.0860(3) 0.46835(11) 0.6178(3) 0.0416(9) Uani 1 1 d . . . . .
H77 H -0.085685 0.484109 0.576520 0.050 Uiso 1 1 calc R U . . .
C257 C 0.4071(3) 0.03120(11) 0.8678(3) 0.0418(9) Uani 1 1 d . . . . .
H257 H 0.408442 0.015275 0.827136 0.050 Uiso 1 1 calc R U . . .
C238 C 0.6373(3) 0.05998(9) 0.8605(2) 0.0325(8) Uani 1 1 d . . . . .
C199 C 1.0379(3) 0.32571(9) 0.8482(3) 0.0388(9) Uani 1 1 d . . . . .
C114 C -0.0489(2) 0.25255(8) 0.4173(2) 0.0278(7) Uani 1 1 d . . . . .
C92 C -0.0582(3) 0.35955(9) 0.4819(3) 0.0394(9) Uani 1 1 d . . . . .
H92 H 0.005718 0.355432 0.513162 0.047 Uiso 1 1 calc R U . . .
C89 C 0.2572(3) 0.39308(10) 0.5589(3) 0.0451(10) Uani 1 1 d . . . . .
H89 H 0.294694 0.376488 0.541498 0.054 Uiso 1 1 calc R U . . .
C6 C 0.7505(3) 0.56816(9) 0.6920(3) 0.0388(9) Uani 1 1 d . . . . .
C197 C 0.8880(3) 0.34443(10) 0.8929(3) 0.0435(10) Uani 1 1 d . . . . .
C11 C 0.6550(3) 0.56540(9) 0.6485(3) 0.0350(8) Uani 1 1 d . . . . .
C234 C 0.5381(3) -0.09007(10) 0.6922(2) 0.0400(9) Uani 1 1 d . . . . .
H234 H 0.530520 -0.092580 0.634635 0.048 Uiso 1 1 calc R U . . .
C157 C 0.4516(2) 0.30394(8) 0.6764(2) 0.0272(7) Uani 1 1 d . . . . .
C162 C 0.4490(2) 0.26626(9) 1.2183(2) 0.0322(7) Uani 1 1 d . . . . .
C172 C 0.4423(3) 0.20953(9) 1.1646(2) 0.0338(8) Uani 1 1 d . . . . .
H172 H 0.447065 0.202437 1.219360 0.041 Uiso 1 1 calc R U . . .
C196 C 0.7949(3) 0.34788(10) 0.8450(3) 0.0470(11) Uani 1 1 d . . . . .
C68 C 0.0406(3) 0.58957(10) 0.4396(2) 0.0372(8) Uani 1 1 d . . . . .
H68 H 0.034250 0.591833 0.382116 0.045 Uiso 1 1 calc R U . . .
C272 C 0.6467(3) 0.06357(9) 0.3939(3) 0.0354(8) Uani 1 1 d . . . . .
C2 C 0.7897(3) 0.51823(10) 0.8766(2) 0.0384(9) Uani 1 1 d . . . . .
C214 C 0.9454(2) 0.25592(9) 0.9109(2) 0.0317(7) Uani 1 1 d . . . . .
C66 C 0.0395(3) 0.61436(9) 0.5703(2) 0.0366(8) Uani 1 1 d . . . . .
H66 H 0.033715 0.632797 0.602763 0.044 Uiso 1 1 calc R U . . .
C259 C 0.7839(3) 0.01910(10) 0.6245(2) 0.0365(8) Uani 1 1 d . . . . .
C132 C 0.2456(3) 0.12951(9) 0.6412(3) 0.0397(9) Uani 1 1 d . . . . .
H132 H 0.181967 0.125278 0.609416 0.048 Uiso 1 1 calc R U . . .
C267 C 0.4131(3) 0.03995(11) 0.3983(3) 0.0447(10) Uani 1 1 d . . . . .
H267 H 0.409806 0.027162 0.350581 0.054 Uiso 1 1 calc R U . . .
C121 C -0.0400(3) 0.22572(11) 0.5592(2) 0.0409(9) Uani 1 1 d . . . . .
H121 H -0.036631 0.245268 0.589602 0.049 Uiso 1 1 calc R U . . .
C271 C 0.5054(3) 0.06434(9) 0.5204(3) 0.0399(9) Uani 1 1 d . . . . .
H271 H 0.566243 0.068637 0.556752 0.048 Uiso 1 1 calc R U . . .
C273 C 0.7431(3) 0.06625(9) 0.4356(3) 0.0360(8) Uani 1 1 d . . . . .
C155 C 0.4567(3) 0.33500(9) 0.7961(2) 0.0364(8) Uani 1 1 d . . . . .
H155 H 0.459491 0.355278 0.823240 0.044 Uiso 1 1 calc R U . . .
C173 C 0.4329(3) 0.18323(9) 1.1008(2) 0.0329(8) Uani 1 1 d . . . . .
C140 C 0.7146(3) 0.17531(11) 0.6389(3) 0.0454(10) Uani 1 1 d . . . . .
H140 H 0.774912 0.183045 0.670437 0.054 Uiso 1 1 calc R U . . .
C174 C 0.5303(3) 0.17292(9) 1.0820(3) 0.0355(8) Uani 1 1 d . . . . .
C130 C 0.3780(3) 0.11774(10) 0.7582(3) 0.0415(9) Uani 1 1 d . . . . .
H130 H 0.402833 0.105447 0.806351 0.050 Uiso 1 1 calc R U . . .
C241 C 0.7468(3) 0.10922(10) 0.8137(3) 0.0455(10) Uani 1 1 d . . . . .
H241 H 0.783123 0.126458 0.797598 0.055 Uiso 1 1 calc R U . . .
C277 C 0.6099(3) 0.08375(10) 0.3281(3) 0.0432(9) Uani 1 1 d . . . . .
H277 H 0.544114 0.081907 0.298775 0.052 Uiso 1 1 calc R U . . .
C117 C -0.0552(3) 0.19709(9) 0.4315(2) 0.0316(7) Uani 1 1 d . . . . .
C145 C 0.2720(3) 0.19129(10) 0.4184(2) 0.0395(9) Uani 1 1 d . . . . .
C154 C 0.4562(3) 0.30664(10) 0.8409(2) 0.0387(8) Uani 1 1 d . . . . .
H154 H 0.457051 0.307923 0.897782 0.046 Uiso 1 1 calc R U . . .
C183 C 0.3806(3) 0.15397(9) 1.1278(3) 0.0378(8) Uani 1 1 d . . . . .
C237 C 0.5925(2) 0.03217(8) 0.8991(2) 0.0298(7) Uani 1 1 d . . . . .
C137 C 0.5390(3) 0.15256(9) 0.5489(3) 0.0381(8) Uani 1 1 d . . . . .
H137 H 0.478811 0.144547 0.517764 0.046 Uiso 1 1 calc R U . . .
C110 C 0.2205(3) 0.34643(11) 0.3296(3) 0.0491(11) Uani 1 1 d . . . . .
H110 H 0.280430 0.354619 0.320720 0.059 Uiso 1 1 calc R U . . .
C189 C 0.2597(3) 0.20211(10) 0.8986(2) 0.0375(8) Uani 1 1 d . . . . .
C4 C 0.8233(3) 0.54784(11) 0.8350(3) 0.0450(10) Uani 1 1 d . . . . .
H4A H 0.801162 0.568202 0.856159 0.054 Uiso 1 1 calc R U . . .
H4B H 0.895064 0.548300 0.842735 0.054 Uiso 1 1 calc R U . . .
C239 C 0.5996(3) 0.07723(9) 0.7897(3) 0.0374(8) Uani 1 1 d . . . . .
H239 H 0.536562 0.072391 0.757729 0.045 Uiso 1 1 calc R U . . .
C95 C -0.2487(3) 0.37113(10) 0.3896(3) 0.0432(9) Uani 1 1 d . . . . .
H95 H -0.312586 0.375114 0.358205 0.052 Uiso 1 1 calc R U . . .
C119 C -0.0440(3) 0.16686(11) 0.5538(3) 0.0438(9) Uani 1 1 d . . . . .
H119 H -0.041073 0.146791 0.581856 0.053 Uiso 1 1 calc R U . . .
C9 C 0.6806(3) 0.60951(11) 0.5638(3) 0.0531(12) Uani 1 1 d . . . . .
H9 H 0.657631 0.623593 0.518795 0.064 Uiso 1 1 calc R U . . .
C276 C 0.6715(3) 0.10678(11) 0.3061(3) 0.0507(11) Uani 1 1 d . . . . .
H276 H 0.647923 0.120493 0.260421 0.061 Uiso 1 1 calc R U . . .
C198 C 0.9392(3) 0.31523(9) 0.8639(3) 0.0359(8) Uani 1 1 d . . . . .
C91 C 0.1078(3) 0.42413(10) 0.5368(3) 0.0390(9) Uani 1 1 d . . . . .
H91 H 0.044704 0.428951 0.504795 0.047 Uiso 1 1 calc R U . . .
C286 C 0.5317(3) -0.10831(11) 0.2351(3) 0.0438(9) Uani 1 1 d . . . . .
H286 H 0.525326 -0.128325 0.206473 0.053 Uiso 1 1 calc R U . . .
C232 C 0.5417(3) -0.11434(9) 0.8240(2) 0.0371(8) Uani 1 1 d . . . . .
H232 H 0.538612 -0.132727 0.857363 0.044 Uiso 1 1 calc R U . . .
C93 C -0.1142(3) 0.38439(10) 0.5038(3) 0.0457(10) Uani 1 1 d . . . . .
H93 H -0.088482 0.397437 0.550333 0.055 Uiso 1 1 calc R U . . .
C163 C 0.4449(2) 0.24171(9) 1.1539(2) 0.0300(7) Uani 1 1 d . . . . .
C275 C 0.7670(3) 0.10993(11) 0.3501(3) 0.0521(11) Uani 1 1 d . . . . .
H275 H 0.807235 0.126270 0.335156 0.062 Uiso 1 1 calc R U . . .
C141 C 0.6278(3) 0.18807(9) 0.6516(2) 0.0354(8) Uani 1 1 d . . . . .
H141 H 0.629437 0.204794 0.690840 0.042 Uiso 1 1 calc R U . . .
C108 C 0.0455(3) 0.34633(9) 0.2971(3) 0.0405(9) Uani 1 1 d . . . . .
H108 H -0.014319 0.354590 0.265917 0.049 Uiso 1 1 calc R U . . .
C156 C 0.4533(3) 0.33413(8) 0.7128(2) 0.0318(7) Uani 1 1 d . . . . .
H156 H 0.452096 0.353426 0.681727 0.038 Uiso 1 1 calc R U . . .
C131 C 0.2852(3) 0.11127(10) 0.7107(3) 0.0457(10) Uani 1 1 d . . . . .
H131 H 0.248270 0.094054 0.726063 0.055 Uiso 1 1 calc R U . . .
C216 C 0.9465(3) 0.20070(9) 0.9323(2) 0.0321(7) Uani 1 1 d . . . . .
C7 C 0.8116(3) 0.59219(11) 0.6745(3) 0.0483(10) Uani 1 1 d . . . . .
H7 H 0.876368 0.594405 0.705818 0.058 Uiso 1 1 calc R U . . .
C208 C 0.7696(3) 0.30140(11) 0.6569(3) 0.0428(9) Uani 1 1 d . . . . .
C69 C 0.0574(2) 0.55910(9) 0.4744(2) 0.0308(7) Uani 1 1 d . . . . .
H69 H 0.064545 0.540668 0.442338 0.037 Uiso 1 1 calc R U . . .
C24 C 0.5419(3) 0.39549(13) 0.4770(3) 0.0496(11) Uani 1 1 d . . . . .
H24 H 0.533873 0.376083 0.445838 0.059 Uiso 1 1 calc R U . . .
C240 C 0.6552(3) 0.10181(10) 0.7659(3) 0.0437(9) Uani 1 1 d . . . . .
H240 H 0.630429 0.113574 0.716938 0.052 Uiso 1 1 calc R U . . .
C67 C 0.0326(3) 0.61699(10) 0.4861(2) 0.0402(9) Uani 1 1 d . . . . .
H67 H 0.022350 0.637554 0.460311 0.048 Uiso 1 1 calc R U . . .
C288 C 0.5606(3) -0.05036(10) 0.2348(2) 0.0333(8) Uani 1 1 d . . . . .
H288 H 0.573074 -0.031309 0.207046 0.040 Uiso 1 1 calc R U . . .
C8 C 0.7753(3) 0.61275(11) 0.6101(4) 0.0553(12) Uani 1 1 d . . . . .
H8 H 0.815642 0.629452 0.597065 0.066 Uiso 1 1 calc R U . . .
C260 C 0.8173(3) 0.04767(10) 0.5797(3) 0.0413(9) Uani 1 1 d . . . . .
H26A H 0.795862 0.068480 0.599079 0.050 Uiso 1 1 calc R U . . .
H26B H 0.889015 0.047876 0.586875 0.050 Uiso 1 1 calc R U . . .
C23 C 0.5361(3) 0.39461(10) 0.5593(3) 0.0412(9) Uani 1 1 d . . . . .
H23 H 0.525045 0.374949 0.585191 0.049 Uiso 1 1 calc R U . . .
C83 C 0.2753(3) 0.47128(10) 0.8559(2) 0.0385(8) Uani 1 1 d . . . . .
C111 C 0.2202(3) 0.32347(12) 0.3881(3) 0.0488(10) Uani 1 1 d . . . . .
H111 H 0.280313 0.315677 0.419931 0.059 Uiso 1 1 calc R U . . .
C247 C 0.7681(3) 0.02851(10) 1.1069(2) 0.0400(9) Uani 1 1 d . . . . .
C139 C 0.7140(3) 0.15158(11) 0.5812(3) 0.0475(10) Uani 1 1 d . . . . .
H139 H 0.773605 0.143027 0.572617 0.057 Uiso 1 1 calc R U . . .
C166 C 0.4502(3) 0.29656(10) 1.1823(2) 0.0340(8) Uani 1 1 d . . . . .
C235 C 0.5529(3) -0.05924(9) 0.7257(2) 0.0327(8) Uani 1 1 d . . . . .
H235 H 0.557848 -0.040876 0.692756 0.039 Uiso 1 1 calc R U . . .
C248 C 0.7989(3) 0.05564(10) 1.0556(3) 0.0418(9) Uani 1 1 d . . . . .
H24A H 0.770304 0.076630 1.066318 0.050 Uiso 1 1 calc R U . . .
H24B H 0.870724 0.057726 1.066640 0.050 Uiso 1 1 calc R U . . .
C223 C 0.9461(3) 0.23196(13) 1.0541(2) 0.0457(10) Uani 1 1 d . . . . .
H223 H 0.945636 0.252096 1.081375 0.055 Uiso 1 1 calc R U . . .
C109 C 0.1327(3) 0.35770(10) 0.2832(3) 0.0455(10) Uani 1 1 d . . . . .
H109 H 0.132436 0.373347 0.241496 0.055 Uiso 1 1 calc R U . . .
C287 C 0.5483(3) -0.08019(12) 0.1951(2) 0.0432(9) Uani 1 1 d . . . . .
H287 H 0.551272 -0.081291 0.138973 0.052 Uiso 1 1 calc R U . . .
C138 C 0.6259(3) 0.14027(10) 0.5357(3) 0.0449(9) Uani 1 1 d . . . . .
H138 H 0.625019 0.124032 0.495380 0.054 Uiso 1 1 calc R U . . .
C1 C 0.8494(3) 0.48852(12) 0.8644(3) 0.0539(11) Uani 1 1 d . . . . .
H1A H 0.818683 0.469072 0.880746 0.081 Uiso 1 1 calc R U . . .
H1B H 0.915596 0.490595 0.898147 0.081 Uiso 1 1 calc R U . . .
H1C H 0.852183 0.486826 0.806501 0.081 Uiso 1 1 calc R U . . .
C90 C 0.1645(3) 0.40008(10) 0.5122(3) 0.0442(10) Uani 1 1 d . . . . .
H90 H 0.139803 0.388331 0.463193 0.053 Uiso 1 1 calc R U . . .
C233 C 0.5340(3) -0.11726(10) 0.7397(2) 0.0421(9) Uani 1 1 d . . . . .
H233 H 0.525936 -0.138007 0.714706 0.050 Uiso 1 1 calc R U . . .
C84 C 0.3065(3) 0.44499(10) 0.8037(3) 0.0415(9) Uani 1 1 d . . . . .
H84A H 0.378356 0.443176 0.814628 0.050 Uiso 1 1 calc R U . . .
H84B H 0.278689 0.423778 0.813755 0.050 Uiso 1 1 calc R U . . .
C285 C 0.5244(3) -0.10746(10) 0.3164(2) 0.0404(9) Uani 1 1 d . . . . .
H285 H 0.511889 -0.126512 0.344130 0.048 Uiso 1 1 calc R U . . .
C274 C 0.8047(3) 0.08976(10) 0.4152(3) 0.0458(10) Uani 1 1 d . . . . .
H274 H 0.870227 0.091833 0.445095 0.055 Uiso 1 1 calc R U . . .
C102 C -0.2270(3) 0.30623(12) 0.1712(3) 0.0459(10) Uani 1 1 d . . . . .
C26 C 0.5707(3) 0.45315(11) 0.4826(2) 0.0372(8) Uani 1 1 d . . . . .
H26 H 0.583072 0.472720 0.456868 0.045 Uiso 1 1 calc R U . . .
C88 C 0.2955(3) 0.41005(9) 0.6306(3) 0.0392(9) Uani 1 1 d . . . . .
H88 H 0.358580 0.405280 0.662595 0.047 Uiso 1 1 calc R U . . .
C94 C -0.2078(3) 0.39013(10) 0.4577(3) 0.0475(11) Uani 1 1 d . . . . .
H94 H -0.244832 0.407367 0.472843 0.057 Uiso 1 1 calc R U . . .
C220 C 0.9475(3) 0.17149(10) 0.9733(3) 0.0413(9) Uani 1 1 d . . . . .
H220 H 0.947768 0.151350 0.945976 0.050 Uiso 1 1 calc R U . . .
C176 C 0.7054(3) 0.16851(12) 1.1232(3) 0.0538(12) Uani 1 1 d . . . . .
H176 H 0.764790 0.173808 1.160291 0.065 Uiso 1 1 calc R U . . .
C120 C -0.0382(3) 0.19554(12) 0.5975(3) 0.0463(10) Uani 1 1 d . . . . .
H120 H -0.032940 0.194696 0.655150 0.056 Uiso 1 1 calc R U . . .
C170 C 0.4513(3) 0.26282(12) 1.3013(2) 0.0440(9) Uani 1 1 d . . . . .
H170 H 0.449168 0.242133 1.325552 0.053 Uiso 1 1 calc R U . . .
C112 C 0.1330(3) 0.31130(10) 0.4019(3) 0.0377(8) Uani 1 1 d . . . . .
H112 H 0.133914 0.295087 0.442317 0.045 Uiso 1 1 calc R U . . .
C25 C 0.5590(3) 0.42422(12) 0.4401(2) 0.0464(11) Uani 1 1 d . . . . .
H25 H 0.562865 0.424037 0.384107 0.056 Uiso 1 1 calc R U . . .
C118 C -0.0538(3) 0.16725(10) 0.4697(2) 0.0395(8) Uani 1 1 d . . . . .
H118 H -0.059418 0.147732 0.439079 0.047 Uiso 1 1 calc R U . . .
C250 C 0.8375(3) -0.00021(12) 1.1145(3) 0.0527(11) Uani 1 1 d . . . . .
H25D H 0.811305 -0.018272 1.140913 0.079 Uiso 1 1 calc R U . . .
H25E H 0.901334 0.005995 1.147798 0.079 Uiso 1 1 calc R U . . .
H25F H 0.844458 -0.006793 1.059817 0.079 Uiso 1 1 calc R U . . .
C144 C 0.2354(3) 0.16573(11) 0.4711(3) 0.0441(9) Uani 1 1 d . . . . .
H14A H 0.163262 0.165199 0.459240 0.053 Uiso 1 1 calc R U . . .
H14B H 0.259928 0.143965 0.461592 0.053 Uiso 1 1 calc R U . . .
C200 C 1.1243(3) 0.31575(11) 0.9007(3) 0.0462(10) Uani 1 1 d . . . . .
H200 H 1.122716 0.300387 0.942579 0.055 Uiso 1 1 calc R U . . .
C15 C 0.4256(3) 0.57743(10) 0.7894(3) 0.0468(10) Uani 1 1 d . . . . .
H15 H 0.427860 0.589935 0.837440 0.056 Uiso 1 1 calc R U . . .
C175 C 0.6178(3) 0.18096(11) 1.1352(3) 0.0431(9) Uani 1 1 d . . . . .
H175 H 0.617841 0.195038 1.180140 0.052 Uiso 1 1 calc R U . . .
C289 C 0.8437(3) -0.01104(11) 0.6160(3) 0.0507(11) Uani 1 1 d . . . . .
H28A H 0.813411 -0.029983 0.635344 0.076 Uiso 1 1 calc R U . . .
H28B H 0.910087 -0.008414 0.648987 0.076 Uiso 1 1 calc R U . . .
H28C H 0.845860 -0.014059 0.558311 0.076 Uiso 1 1 calc R U . . .
C270 C 0.4193(3) 0.07661(10) 0.5383(3) 0.0483(10) Uani 1 1 d . . . . .
H270 H 0.421778 0.088873 0.586772 0.058 Uiso 1 1 calc R U . . .
C201 C 1.2130(3) 0.32842(12) 0.8914(4) 0.0591(14) Uani 1 1 d . . . . .
H201 H 1.271717 0.321738 0.927545 0.071 Uiso 1 1 calc R U . . .
C193 C 0.2605(4) 0.19553(13) 0.8095(3) 0.0541(11) Uani 1 1 d . . . . .
H19A H 0.290936 0.213762 0.787269 0.081 Uiso 1 1 calc R U . . .
H19B H 0.193452 0.192826 0.777911 0.081 Uiso 1 1 calc R U . . .
H19C H 0.297631 0.175763 0.805701 0.081 Uiso 1 1 calc R U . . .
C74 C -0.0887(3) 0.42316(10) 0.7394(3) 0.0485(11) Uani 1 1 d . . . . .
H74 H -0.089561 0.407893 0.781729 0.058 Uiso 1 1 calc R U . . .
C101 C -0.2633(3) 0.33240(12) 0.2218(3) 0.0482(10) Uani 1 1 d . . . . .
H10A H -0.240457 0.354074 0.209283 0.058 Uiso 1 1 calc R U . . .
H10B H -0.335340 0.332501 0.211314 0.058 Uiso 1 1 calc R U . . .
C242 C 0.7863(3) 0.09179(10) 0.8847(3) 0.0428(9) Uani 1 1 d . . . . .
H242 H 0.848971 0.096789 0.917208 0.051 Uiso 1 1 calc R U . . .
C167 C 0.4558(3) 0.32479(11) 1.2286(3) 0.0437(9) Uani 1 1 d . . . . .
H167 H 0.456616 0.345560 1.204467 0.052 Uiso 1 1 calc R U . . .
C187 C 0.2242(3) 0.12717(10) 1.0928(3) 0.0499(11) Uani 1 1 d . . . . .
H187 H 0.159622 0.125806 1.060527 0.060 Uiso 1 1 calc R U . . .
C221 C 0.9482(3) 0.17328(13) 1.0568(3) 0.0506(11) Uani 1 1 d . . . . .
H221 H 0.949859 0.153875 1.087466 0.061 Uiso 1 1 calc R U . . .
C177 C 0.7059(3) 0.14855(11) 1.0575(4) 0.0586(14) Uani 1 1 d . . . . .
H177 H 0.765823 0.140178 1.049133 0.070 Uiso 1 1 calc R U . . .
C179 C 0.5317(3) 0.15244(9) 1.0156(3) 0.0435(9) Uani 1 1 d . . . . .
H179 H 0.472461 0.146652 0.978871 0.052 Uiso 1 1 calc R U . . .
C204 C 1.0422(3) 0.34780(10) 0.7856(4) 0.0523(12) Uani 1 1 d . . . . .
H204 H 0.983935 0.354462 0.748781 0.063 Uiso 1 1 calc R U . . .
C86 C 0.3447(3) 0.50010(12) 0.8670(3) 0.0539(12) Uani 1 1 d . . . . .
H86A H 0.354607 0.507001 0.813385 0.081 Uiso 1 1 calc R U . . .
H86B H 0.407339 0.493845 0.902177 0.081 Uiso 1 1 calc R U . . .
H86C H 0.316591 0.517964 0.892638 0.081 Uiso 1 1 calc R U . . .
C184 C 0.4146(3) 0.13184(11) 1.1888(3) 0.0502(11) Uani 1 1 d . . . . .
H184 H 0.478684 0.133512 1.221881 0.060 Uiso 1 1 calc R U . . .
C16 C 0.3369(3) 0.57075(11) 0.7366(3) 0.0510(11) Uani 1 1 d . . . . .
H16 H 0.278118 0.579098 0.747466 0.061 Uiso 1 1 calc R U . . .
C254 C 0.4016(3) 0.07712(10) 0.9875(3) 0.0471(10) Uani 1 1 d . . . . .
H254 H 0.399881 0.092593 1.029157 0.056 Uiso 1 1 calc R U . . .
C178 C 0.6195(3) 0.14063(10) 1.0036(4) 0.0540(12) Uani 1 1 d . . . . .
H178 H 0.620388 0.126988 0.958085 0.065 Uiso 1 1 calc R U . . .
C188 C 0.2177(3) 0.17407(10) 0.9402(3) 0.0417(9) Uani 1 1 d . . . . .
H18A H 0.145931 0.175719 0.931296 0.050 Uiso 1 1 calc R U . . .
H18B H 0.234820 0.152905 0.919573 0.050 Uiso 1 1 calc R U . . .
C3 C 0.7896(3) 0.52312(12) 0.9668(3) 0.0474(10) Uani 1 1 d . . . . .
H3A H 0.751225 0.542358 0.972920 0.071 Uiso 1 1 calc R U . . .
H3B H 0.856724 0.526013 0.998088 0.071 Uiso 1 1 calc R U . . .
H3C H 0.760921 0.504142 0.987428 0.071 Uiso 1 1 calc R U . . .
C168 C 0.4603(3) 0.32088(13) 1.3122(3) 0.0511(12) Uani 1 1 d . . . . .
H168 H 0.465875 0.339549 1.346063 0.061 Uiso 1 1 calc R U . . .
C207 C 0.7288(3) 0.32902(11) 0.7001(3) 0.0475(10) Uani 1 1 d . . . . .
H20A H 0.749135 0.350324 0.682682 0.057 Uiso 1 1 calc R U . . .
H20B H 0.656756 0.328175 0.689174 0.057 Uiso 1 1 calc R U . . .
C169 C 0.4568(3) 0.29106(13) 1.3475(3) 0.0513(11) Uani 1 1 d . . . . .
H169 H 0.458134 0.289651 1.404450 0.062 Uiso 1 1 calc R U . . .
C148 C 0.2896(4) 0.17726(14) 0.3387(3) 0.0582(13) Uani 1 1 d . . . . .
H14C H 0.315218 0.194168 0.308179 0.087 Uiso 1 1 calc R U . . .
H14D H 0.228035 0.169057 0.305434 0.087 Uiso 1 1 calc R U . . .
H14E H 0.336780 0.159540 0.351082 0.087 Uiso 1 1 calc R U . . .
C222 C 0.9466(3) 0.20262(14) 1.0957(3) 0.0530(12) Uani 1 1 d . . . . .
H222 H 0.945889 0.202889 1.152395 0.064 Uiso 1 1 calc R U . . .
C195 C 0.7347(3) 0.37320(11) 0.8570(4) 0.0630(15) Uani 1 1 d . . . . .
H195 H 0.671374 0.375884 0.823205 0.076 Uiso 1 1 calc R U . . .
C203 C 1.1312(4) 0.35995(11) 0.7771(4) 0.0651(16) Uani 1 1 d . . . . .
H203 H 1.133872 0.374900 0.734549 0.078 Uiso 1 1 calc R U . . .
C202 C 1.2167(3) 0.35032(12) 0.8309(5) 0.0682(17) Uani 1 1 d . . . . .
H202 H 1.277516 0.358950 0.825580 0.082 Uiso 1 1 calc R U . . .
C75 C -0.1755(3) 0.43356(12) 0.6897(4) 0.0533(12) Uani 1 1 d . . . . .
H75 H -0.235904 0.425277 0.697186 0.064 Uiso 1 1 calc R U . . .
C258 C 0.7827(3) 0.02577(12) 0.7141(3) 0.0476(10) Uani 1 1 d . . . . .
H25A H 0.742791 0.044934 0.717476 0.071 Uiso 1 1 calc R U . . .
H25B H 0.849367 0.029556 0.745358 0.071 Uiso 1 1 calc R U . . .
H25C H 0.755077 0.007099 0.737085 0.071 Uiso 1 1 calc R U . . .
C106 C -0.2145(4) 0.31902(16) 0.0889(3) 0.0709(16) Uani 1 1 d . . . . .
H10C H -0.173469 0.338417 0.097532 0.106 Uiso 1 1 calc R U . . .
H10D H -0.278430 0.324440 0.054573 0.106 Uiso 1 1 calc R U . . .
H10E H -0.183419 0.302437 0.061417 0.106 Uiso 1 1 calc R U . . .
C255 C 0.3151(3) 0.06605(11) 0.9376(3) 0.0522(12) Uani 1 1 d . . . . .
H255 H 0.254345 0.074223 0.944399 0.063 Uiso 1 1 calc R U . . .
C212 C 0.7759(4) 0.30948(15) 0.5697(3) 0.0672(15) Uani 1 1 d . . . . .
H21A H 0.815020 0.329087 0.569854 0.101 Uiso 1 1 calc R U . . .
H21B H 0.710182 0.313107 0.536282 0.101 Uiso 1 1 calc R U . . .
H21C H 0.806474 0.291489 0.546761 0.101 Uiso 1 1 calc R U . . .
C17 C 0.3346(3) 0.55189(13) 0.6682(4) 0.0569(12) Uani 1 1 d . . . . .
H17 H 0.273989 0.547088 0.632157 0.068 Uiso 1 1 calc R U . . .
C186 C 0.2595(3) 0.10445(12) 1.1522(4) 0.0656(16) Uani 1 1 d . . . . .
H186 H 0.219200 0.086803 1.159841 0.079 Uiso 1 1 calc R U . . .
C269 C 0.3312(3) 0.07073(11) 0.4849(4) 0.0545(12) Uani 1 1 d . . . . .
H269 H 0.272871 0.079297 0.496090 0.065 Uiso 1 1 calc R U . . .
C224 C 0.9233(3) 0.36521(13) 0.9566(4) 0.0645(16) Uani 1 1 d . . . . .
H224 H 0.986725 0.362457 0.990281 0.077 Uiso 1 1 calc R U . . .
C211 C 0.7125(3) 0.26988(12) 0.6596(3) 0.0511(11) Uani 1 1 d . . . . .
H21D H 0.748792 0.251739 0.643215 0.077 Uiso 1 1 calc R U . . .
H21E H 0.648606 0.271516 0.621812 0.077 Uiso 1 1 calc R U . . .
H21F H 0.703792 0.266294 0.715463 0.077 Uiso 1 1 calc R U . . .
C192 C 0.2068(3) 0.23391(11) 0.9082(3) 0.0476(10) Uani 1 1 d . . . . .
H19D H 0.200028 0.236070 0.965049 0.071 Uiso 1 1 calc R U . . .
H19E H 0.142083 0.233773 0.871339 0.071 Uiso 1 1 calc R U . . .
H19F H 0.244609 0.252148 0.894354 0.071 Uiso 1 1 calc R U . . .
C073 C 0.6759(4) 0.21954(14) 0.9408(3) 0.0588(13) Uani 1 1 d . . . . .
H07A H 0.726650 0.214054 0.990114 0.071 Uiso 1 1 calc R U . . .
H07B H 0.611431 0.217025 0.954684 0.071 Uiso 1 1 calc R U . . .
C76 C -0.1737(3) 0.45595(12) 0.6293(3) 0.0517(11) Uani 1 1 d . . . . .
H76 H -0.233137 0.463052 0.595059 0.062 Uiso 1 1 calc R U . . .
C185 C 0.3527(4) 0.10689(12) 1.2010(4) 0.0631(15) Uani 1 1 d . . . . .
H185 H 0.374622 0.091439 1.243112 0.076 Uiso 1 1 calc R U . . .
C268 C 0.3277(3) 0.05243(13) 0.4154(4) 0.0581(13) Uani 1 1 d . . . . .
H268 H 0.266874 0.048297 0.378981 0.070 Uiso 1 1 calc R U . . .
C256 C 0.3180(3) 0.04326(12) 0.8784(3) 0.0498(11) Uani 1 1 d . . . . .
H256 H 0.258999 0.035655 0.844385 0.060 Uiso 1 1 calc R U . . .
C85 C 0.2611(4) 0.45855(15) 0.9384(3) 0.0652(15) Uani 1 1 d . . . . .
H85A H 0.240546 0.476304 0.969502 0.098 Uiso 1 1 calc R U . . .
H85B H 0.322713 0.449550 0.969555 0.098 Uiso 1 1 calc R U . . .
H85C H 0.211109 0.441644 0.928975 0.098 Uiso 1 1 calc R U . . .
C249 C 0.7554(4) 0.04017(15) 1.1907(3) 0.0663(15) Uani 1 1 d . . . . .
H24C H 0.704271 0.056696 1.183176 0.099 Uiso 1 1 calc R U . . .
H24D H 0.816883 0.049411 1.221380 0.099 Uiso 1 1 calc R U . . .
H24E H 0.736943 0.021889 1.221360 0.099 Uiso 1 1 calc R U . . .
C105 C -0.2909(4) 0.27563(15) 0.1608(3) 0.0623(14) Uani 1 1 d . . . . .
H10F H -0.255812 0.257722 0.141963 0.093 Uiso 1 1 calc R U . . .
H10G H -0.351606 0.279736 0.120210 0.093 Uiso 1 1 calc R U . . .
H10H H -0.306113 0.269955 0.213472 0.093 Uiso 1 1 calc R U . . .
C127 C 0.1735(4) 0.27772(14) 0.1949(3) 0.0612(13) Uani 1 1 d . . . . .
H12C H 0.110626 0.278605 0.212239 0.073 Uiso 1 1 calc R U . . .
H12D H 0.226066 0.283378 0.242792 0.073 Uiso 1 1 calc R U . . .
C149 C 0.2056(3) 0.22126(13) 0.4036(3) 0.0566(12) Uani 1 1 d . . . . .
H14F H 0.190066 0.227996 0.455455 0.085 Uiso 1 1 calc R U . . .
H14G H 0.145231 0.215964 0.363867 0.085 Uiso 1 1 calc R U . . .
H14H H 0.239178 0.238890 0.382077 0.085 Uiso 1 1 calc R U . . .
C194 C 0.7714(4) 0.39432(13) 0.9206(5) 0.081(2) Uani 1 1 d . . . . .
H194 H 0.732104 0.411947 0.930212 0.098 Uiso 1 1 calc R U . . .
C225 C 0.8628(4) 0.39068(14) 0.9705(5) 0.085(2) Uani 1 1 d . . . . .
H225 H 0.884996 0.405390 1.014330 0.102 Uiso 1 1 calc R U . . .
C124 C 0.1786(4) 0.28709(14) 0.6801(3) 0.0584(12) Uani 1 1 d . . . . .
H12A H 0.113461 0.287051 0.693384 0.070 Uiso 1 1 calc R U . . .
H12B H 0.228228 0.289316 0.732013 0.070 Uiso 1 1 calc R U . . .
C290 C 0.6688(4) 0.21679(15) 0.4346(3) 0.0662(14) Uani 1 1 d . . . . .
H29A H 0.721161 0.210169 0.481643 0.079 Uiso 1 1 calc R U . . .
H29B H 0.607799 0.219259 0.454229 0.079 Uiso 1 1 calc R U . . .

loop_
_atom_site_aniso_label
_atom_site_aniso_U_11
_atom_site_aniso_U_22
_atom_site_aniso_U_33
_atom_site_aniso_U_23
_atom_site_aniso_U_13
_atom_site_aniso_U_12
Cl12 0.0504(6) 0.0868(10) 0.0775(9) -0.0058(7) 0.0059(6) 0.0098(6)
Cl1 0.0561(7) 0.0767(10) 0.1049(12) -0.0120(9) -0.0038(8) 0.0111(7)
Cl2 0.0831(10) 0.1191(14) 0.0460(7) -0.0116(7) 0.0134(7) -0.0051(9)
Cl3 0.0575(8) 0.0827(11) 0.1246(15) 0.0269(10) -0.0087(9) -0.0104(7)
Cl29 0.0509(7) 0.0968(12) 0.1085(13) 0.0161(10) 0.0031(8) -0.0137(7)
Cl4 0.0927(10) 0.0950(11) 0.0517(7) 0.0187(7) 0.0100(7) -0.0070(9)
Cl5 0.1345(16) 0.0915(12) 0.0637(9) 0.0149(8) 0.0191(10) -0.0058(11)
Cl6 0.182(2) 0.0976(13) 0.0580(9) -0.0163(9) 0.0175(12) 0.0212(14)
O147 0.0435(14) 0.0326(13) 0.0292(12) -0.0024(10) 0.0098(11) -0.0059(11)
O104 0.0420(14) 0.0329(13) 0.0358(14) -0.0003(10) 0.0098(11) 0.0052(11)
O191 0.0408(14) 0.0304(13) 0.0329(13) 0.0023(10) 0.0132(11) -0.0048(10)
O2 0.0414(14) 0.0367(14) 0.0334(13) -0.0044(11) 0.0070(11) -0.0081(11)
O210 0.0398(14) 0.0307(13) 0.0453(15) 0.0015(11) 0.0126(12) 0.0045(11)
O264 0.0399(14) 0.0391(15) 0.0320(13) -0.0038(11) 0.0028(11) -0.0071(11)
O251 0.0462(15) 0.0378(14) 0.0299(13) -0.0040(10) 0.0109(11) -0.0083(11)
O87 0.0429(14) 0.0350(14) 0.0337(14) 0.0048(11) 0.0079(12) 0.0089(11)
O1 0.0613(18) 0.0346(14) 0.0269(13) 0.0020(10) 0.0099(12) -0.0121(12)
O284 0.0638(18) 0.0379(15) 0.0260(13) 0.0042(11) 0.0042(12) -0.0086(13)
N245 0.0265(13) 0.0305(15) 0.0313(15) -0.0001(11) 0.0035(12) -0.0045(11)
O65 0.0639(18) 0.0404(15) 0.0214(12) -0.0015(10) 0.0092(12) 0.0126(13)
O231 0.0604(17) 0.0396(15) 0.0231(12) 0.0015(10) 0.0101(12) -0.0137(12)
N81 0.0244(13) 0.0282(15) 0.0341(16) 0.0003(12) 0.0001(12) 0.0037(11)
N3 0.0364(15) 0.0306(15) 0.0239(14) -0.0024(11) 0.0057(12) -0.0063(12)
N142 0.0264(13) 0.0243(14) 0.0302(14) 0.0007(11) 0.0027(11) -0.0031(10)
N262 0.0238(13) 0.0317(16) 0.0350(16) -0.0024(12) -0.0009(12) -0.0023(11)
N1 0.0230(13) 0.0304(15) 0.0394(17) -0.0005(12) 0.0024(12) -0.0037(11)
O219 0.090(2) 0.0300(14) 0.0323(14) 0.0002(11) 0.0212(15) 0.0079(14)
N283 0.0410(16) 0.0299(16) 0.0253(14) -0.0007(11) 0.0040(13) -0.0046(12)
N60 0.0375(16) 0.0327(16) 0.0224(13) 0.0030(11) 0.0064(12) 0.0078(12)
N99 0.0270(13) 0.0269(15) 0.0384(17) -0.0012(12) 0.0067(12) 0.0028(11)
O171 0.091(2) 0.0298(14) 0.0316(14) 0.0018(11) 0.0155(15) -0.0111(14)
O160 0.083(2) 0.0266(13) 0.0269(13) 0.0037(10) 0.0152(14) -0.0025(13)
N115 0.0469(17) 0.0214(14) 0.0254(14) 0.0018(11) 0.0094(13) 0.0035(12)
N230 0.0363(15) 0.0328(16) 0.0228(13) -0.0012(11) 0.0084(12) -0.0054(12)
N143 0.0269(14) 0.0329(16) 0.0351(16) -0.0015(12) 0.0049(12) -0.0037(12)
N180 0.0297(14) 0.0267(15) 0.0378(16) 0.0025(12) 0.0102(13) -0.0024(11)
N159 0.0427(16) 0.0206(14) 0.0208(13) -0.0010(10) 0.0073(12) -0.0034(11)
N100 0.0270(14) 0.0363(17) 0.0413(17) 0.0003(13) 0.0101(13) 0.0038(12)
N205 0.0276(14) 0.0243(15) 0.052(2) -0.0021(13) 0.0074(14) 0.0043(11)
O123 0.098(3) 0.0276(14) 0.0304(14) -0.0025(11) 0.0145(15) 0.0033(15)
N261 0.0231(14) 0.0343(16) 0.0424(18) -0.0016(13) 0.0018(13) -0.0012(11)
N80 0.0243(13) 0.0295(15) 0.0395(17) 0.0033(12) 0.0026(12) 0.0038(11)
N244 0.0274(14) 0.0316(16) 0.0373(16) 0.0008(12) 0.0048(12) -0.0027(11)
N218 0.0426(16) 0.0268(15) 0.0246(14) 0.0013(11) 0.0086(12) 0.0044(12)
N164 0.0464(17) 0.0263(15) 0.0236(14) 0.0013(11) 0.0089(12) -0.0062(12)
N181 0.0274(14) 0.0310(16) 0.0480(19) 0.0036(13) 0.0136(13) -0.0023(12)
N2 0.0236(14) 0.0377(17) 0.0454(19) -0.0019(14) 0.0062(13) -0.0041(12)
N206 0.0263(14) 0.0305(16) 0.061(2) -0.0007(14) 0.0138(15) 0.0046(12)
C5 0.0314(17) 0.0324(18) 0.0278(17) -0.0063(13) 0.0031(14) 0.0007(14)
C20 0.0233(14) 0.0329(18) 0.0254(16) 0.0050(13) 0.0046(13) 0.0003(13)
C82 0.0354(18) 0.0272(17) 0.0331(18) 0.0091(14) 0.0056(15) 0.0014(14)
C61 0.0254(15) 0.0317(18) 0.0276(16) -0.0024(13) 0.0029(13) 0.0032(13)
C246 0.0366(18) 0.0280(17) 0.0310(18) -0.0050(14) 0.0066(15) -0.0015(14)
C263 0.0335(17) 0.0315(18) 0.0289(17) -0.0067(14) 0.0000(14) 0.0008(14)
C146 0.0388(18) 0.0253(17) 0.0282(17) -0.0054(13) 0.0047(15) 0.0007(14)
C62 0.0252(15) 0.0311(17) 0.0213(15) -0.0024(13) 0.0020(12) 0.0023(12)
C226 0.0234(15) 0.0334(18) 0.0251(16) 0.0022(13) 0.0038(13) -0.0006(13)
C103 0.0363(18) 0.0270(17) 0.0356(19) 0.0064(14) 0.0085(15) -0.0006(14)
C279 0.0254(15) 0.0345(18) 0.0242(15) 0.0009(13) 0.0017(13) -0.0023(13)
C01O 0.0212(14) 0.042(2) 0.0229(16) -0.0016(14) 0.0041(12) 0.0017(13)
C252 0.0268(16) 0.0296(18) 0.0385(19) 0.0068(14) 0.0079(15) 0.0002(13)
C72 0.0248(16) 0.0282(17) 0.041(2) -0.0059(14) 0.0055(15) 0.0017(13)
C227 0.0233(15) 0.0344(18) 0.0226(16) 0.0024(13) 0.0031(12) 0.0006(12)
C190 0.0348(17) 0.0230(16) 0.0324(17) -0.0032(13) 0.0096(15) 0.0013(13)
C266 0.0251(16) 0.0285(18) 0.047(2) 0.0051(15) 0.0045(15) -0.0016(13)
C13 0.0276(16) 0.0291(18) 0.044(2) 0.0054(15) 0.0092(15) -0.0009(13)
C21 0.0353(17) 0.0321(18) 0.0221(15) -0.0042(13) 0.0054(13) -0.0079(14)
C136 0.0295(16) 0.0225(16) 0.0332(17) 0.0064(13) 0.0076(14) -0.0013(12)
C209 0.0338(17) 0.0225(16) 0.045(2) 0.0068(14) 0.0121(16) 0.0004(13)
C134 0.0300(16) 0.0231(16) 0.0343(18) 0.0007(13) 0.0113(14) -0.0008(13)
C135 0.0286(16) 0.0233(16) 0.0284(16) 0.0044(12) 0.0045(13) -0.0017(12)
C150 0.0284(16) 0.0269(17) 0.0268(16) 0.0025(13) 0.0054(13) -0.0017(12)
C133 0.0298(16) 0.0269(17) 0.0383(19) -0.0014(14) 0.0111(15) -0.0013(13)
C282 0.0376(18) 0.0338(18) 0.0215(16) -0.0032(13) 0.0013(14) -0.0068(14)
C280 0.0256(15) 0.0363(19) 0.0246(16) 0.0006(13) 0.0014(13) -0.0010(13)
C98 0.0311(17) 0.0269(17) 0.0322(17) -0.0039(13) 0.0083(14) -0.0007(13)
C96 0.0303(17) 0.0303(18) 0.046(2) 0.0018(15) 0.0125(16) 0.0013(14)
C152 0.0255(15) 0.0267(17) 0.0254(16) 0.0007(13) 0.0039(13) -0.0021(12)
C217 0.046(2) 0.0282(18) 0.0303(18) 0.0010(14) 0.0129(16) 0.0038(15)
C97 0.0315(17) 0.0260(17) 0.0397(19) -0.0024(14) 0.0150(15) 0.0015(13)
C22 0.0284(16) 0.0364(19) 0.0248(16) -0.0025(13) 0.0038(13) -0.0032(13)
C158 0.0441(19) 0.0222(16) 0.0267(17) 0.0007(13) 0.0093(15) -0.0009(14)
C229 0.0316(16) 0.0340(18) 0.0217(15) -0.0013(13) 0.0045(13) -0.0050(13)
C113 0.0298(16) 0.0313(18) 0.0304(17) -0.0054(14) 0.0083(14) 0.0014(13)
C107 0.0314(17) 0.0265(17) 0.0374(19) -0.0074(14) 0.0116(15) 0.0008(13)
C14 0.0338(18) 0.034(2) 0.053(2) -0.0055(17) 0.0086(17) -0.0033(15)
C64 0.0352(17) 0.0363(19) 0.0193(15) -0.0001(13) 0.0046(13) 0.0083(14)
C151 0.0260(15) 0.0264(16) 0.0204(14) 0.0034(12) 0.0039(12) -0.0012(12)
C18 0.0284(18) 0.044(2) 0.053(2) -0.0019(18) 0.0018(17) -0.0010(16)
C63 0.0343(17) 0.0311(18) 0.0207(15) -0.0010(13) 0.0046(13) 0.0044(13)
C19 0.0275(16) 0.0338(19) 0.0320(18) 0.0077(14) 0.0057(14) 0.0011(13)
C12 0.0255(15) 0.0295(18) 0.0358(18) 0.0062(14) 0.0034(14) 0.0011(13)
C116 0.053(2) 0.0243(17) 0.0274(17) -0.0010(13) 0.0112(16) 0.0024(15)
C161 0.0337(18) 0.0309(18) 0.043(2) 0.0107(15) 0.0116(16) 0.0010(14)
C215 0.0269(16) 0.045(2) 0.0273(17) -0.0044(15) 0.0039(14) -0.0025(14)
C78 0.0241(15) 0.0262(17) 0.043(2) -0.0035(14) 0.0056(15) -0.0004(13)
C228 0.0308(16) 0.0325(18) 0.0224(15) -0.0014(13) 0.0060(13) -0.0037(13)
C153 0.0413(19) 0.037(2) 0.0222(16) 0.0007(14) 0.0059(14) -0.0057(15)
C278 0.0280(16) 0.0317(18) 0.0322(18) 0.0037(14) 0.0016(14) -0.0020(13)
C213 0.0312(17) 0.037(2) 0.039(2) -0.0137(16) 0.0068(15) -0.0014(14)
C165 0.050(2) 0.0251(18) 0.0312(18) -0.0041(14) 0.0111(16) -0.0054(15)
C236 0.0286(16) 0.0321(18) 0.0271(16) 0.0068(13) 0.0042(13) -0.0009(13)
C122 0.0279(16) 0.0351(19) 0.0272(17) -0.0014(14) 0.0065(13) 0.0001(13)
C253 0.0370(19) 0.035(2) 0.054(2) -0.0011(17) 0.0150(18) -0.0027(15)
C10 0.038(2) 0.036(2) 0.058(3) 0.0123(18) 0.0108(19) -0.0012(16)
C79 0.0266(16) 0.0273(17) 0.043(2) 0.0007(14) 0.0061(15) -0.0004(13)
C243 0.0285(16) 0.0280(18) 0.045(2) 0.0015(15) 0.0105(16) 0.0027(13)
C70 0.0254(15) 0.0308(18) 0.0307(17) -0.0043(13) 0.0019(13) 0.0015(13)
C73 0.0342(19) 0.033(2) 0.059(3) 0.0033(17) 0.0132(18) 0.0018(15)
C281 0.0362(18) 0.0328(18) 0.0234(16) -0.0008(13) 0.0041(14) -0.0041(14)
C265 0.0258(16) 0.0298(18) 0.0355(19) 0.0039(14) -0.0002(14) -0.0006(13)
C182 0.0337(18) 0.0307(19) 0.058(2) 0.0089(17) 0.0204(18) 0.0034(15)
C71 0.0241(15) 0.0287(17) 0.0329(18) -0.0043(13) 0.0000(14) 0.0017(13)
C77 0.0301(18) 0.046(2) 0.045(2) -0.0049(17) 0.0017(17) 0.0047(16)
C257 0.0333(19) 0.047(2) 0.044(2) 0.0029(18) 0.0052(17) -0.0005(16)
C238 0.0279(16) 0.0282(18) 0.042(2) 0.0048(15) 0.0088(15) 0.0025(13)
C199 0.0307(17) 0.0254(18) 0.063(3) -0.0132(16) 0.0152(17) 0.0009(14)
C114 0.0271(15) 0.0299(17) 0.0268(16) -0.0037(13) 0.0070(13) 0.0003(13)
C92 0.0356(19) 0.035(2) 0.051(2) -0.0128(17) 0.0159(17) -0.0040(15)
C89 0.041(2) 0.032(2) 0.067(3) -0.0081(18) 0.022(2) 0.0029(16)
C6 0.0297(18) 0.033(2) 0.055(2) 0.0015(17) 0.0126(17) 0.0004(14)
C197 0.0321(18) 0.0303(19) 0.073(3) -0.0179(19) 0.0212(19) -0.0024(15)
C11 0.0290(17) 0.0316(19) 0.046(2) 0.0059(15) 0.0107(16) -0.0013(14)
C234 0.043(2) 0.052(2) 0.0240(17) -0.0040(16) 0.0052(16) 0.0041(17)
C157 0.0309(16) 0.0306(17) 0.0204(15) -0.0004(13) 0.0059(13) -0.0014(13)
C162 0.0284(16) 0.043(2) 0.0252(16) 0.0023(14) 0.0061(13) 0.0024(14)
C172 0.0361(18) 0.038(2) 0.0291(18) 0.0077(14) 0.0104(15) 0.0035(15)
C196 0.0341(19) 0.030(2) 0.083(3) -0.0089(19) 0.024(2) -0.0041(15)
C68 0.041(2) 0.046(2) 0.0234(16) 0.0024(15) 0.0053(15) -0.0016(16)
C272 0.0264(16) 0.0318(19) 0.046(2) 0.0038(15) 0.0047(15) -0.0024(14)
C2 0.0363(19) 0.042(2) 0.0331(19) -0.0101(16) -0.0003(16) 0.0018(16)
C214 0.0256(15) 0.0364(19) 0.0327(17) -0.0079(14) 0.0053(14) -0.0004(13)
C66 0.051(2) 0.0306(19) 0.0280(17) 0.0000(14) 0.0086(16) 0.0058(16)
C259 0.0327(18) 0.038(2) 0.0352(19) -0.0085(15) -0.0005(15) 0.0026(15)
C132 0.0347(18) 0.033(2) 0.054(2) 0.0003(17) 0.0151(17) -0.0067(15)
C267 0.0285(18) 0.049(2) 0.052(2) -0.0034(19) -0.0002(17) -0.0019(16)
C121 0.042(2) 0.052(2) 0.0293(19) -0.0017(16) 0.0093(16) -0.0003(17)
C271 0.0353(19) 0.0314(19) 0.052(2) -0.0038(16) 0.0071(17) -0.0013(15)
C273 0.0270(17) 0.0313(19) 0.049(2) 0.0006(16) 0.0070(16) -0.0011(14)
C155 0.044(2) 0.0340(19) 0.0317(18) -0.0105(15) 0.0097(16) 0.0002(15)
C173 0.0335(17) 0.0281(18) 0.0380(19) 0.0108(14) 0.0101(15) 0.0013(14)
C140 0.0318(19) 0.049(2) 0.057(3) 0.0053(19) 0.0122(18) -0.0035(17)
C174 0.0325(17) 0.0295(18) 0.047(2) 0.0121(15) 0.0131(16) 0.0009(14)
C130 0.041(2) 0.033(2) 0.053(2) 0.0143(17) 0.0172(18) 0.0053(16)
C241 0.045(2) 0.030(2) 0.068(3) 0.0111(18) 0.024(2) 0.0021(16)
C277 0.0350(19) 0.036(2) 0.056(3) 0.0111(18) 0.0044(18) -0.0017(16)
C117 0.0368(18) 0.0324(18) 0.0252(17) 0.0026(13) 0.0056(14) 0.0004(14)
C145 0.0366(19) 0.048(2) 0.0309(19) -0.0050(16) 0.0024(16) -0.0018(16)
C154 0.047(2) 0.043(2) 0.0270(17) -0.0073(15) 0.0100(16) -0.0034(17)
C183 0.0358(18) 0.0296(19) 0.052(2) 0.0117(16) 0.0173(17) 0.0034(15)
C237 0.0278(16) 0.0289(17) 0.0323(17) 0.0044(14) 0.0058(14) 0.0013(13)
C137 0.0377(19) 0.0298(19) 0.048(2) -0.0042(15) 0.0112(17) -0.0032(15)
C110 0.037(2) 0.050(3) 0.067(3) -0.010(2) 0.026(2) -0.0062(18)
C189 0.0376(19) 0.039(2) 0.0347(19) -0.0055(16) 0.0061(16) 0.0012(16)
C4 0.0319(18) 0.049(2) 0.050(2) -0.0074(19) -0.0009(18) -0.0083(16)
C239 0.0319(18) 0.035(2) 0.046(2) 0.0129(16) 0.0107(16) 0.0066(15)
C95 0.039(2) 0.036(2) 0.059(3) -0.0001(18) 0.0205(19) 0.0065(16)
C119 0.045(2) 0.047(2) 0.038(2) 0.0165(18) 0.0089(18) -0.0029(18)
C9 0.049(2) 0.040(2) 0.073(3) 0.021(2) 0.020(2) 0.0005(18)
C276 0.047(2) 0.042(2) 0.063(3) 0.017(2) 0.011(2) -0.0041(18)
C198 0.0323(17) 0.0273(18) 0.048(2) -0.0131(15) 0.0098(16) -0.0006(14)
C91 0.0299(17) 0.039(2) 0.048(2) -0.0102(17) 0.0079(16) -0.0029(15)
C286 0.047(2) 0.049(2) 0.032(2) -0.0112(17) 0.0030(17) 0.0014(18)
C232 0.047(2) 0.0340(19) 0.0285(18) -0.0023(14) 0.0045(16) -0.0033(16)
C93 0.044(2) 0.036(2) 0.063(3) -0.0181(19) 0.025(2) -0.0066(17)
C163 0.0274(15) 0.0385(19) 0.0251(16) 0.0074(14) 0.0079(13) 0.0024(13)
C275 0.045(2) 0.039(2) 0.073(3) 0.009(2) 0.014(2) -0.0111(18)
C141 0.0320(17) 0.0346(19) 0.040(2) 0.0024(15) 0.0091(15) -0.0055(14)
C108 0.0356(19) 0.032(2) 0.055(2) -0.0012(17) 0.0126(18) 0.0045(15)
C156 0.0387(18) 0.0253(17) 0.0313(17) -0.0010(13) 0.0074(15) 0.0009(14)
C131 0.042(2) 0.033(2) 0.067(3) 0.0090(19) 0.023(2) -0.0041(16)
C216 0.0335(17) 0.0369(19) 0.0258(17) 0.0034(14) 0.0065(14) 0.0011(14)
C7 0.0310(19) 0.047(2) 0.068(3) 0.000(2) 0.014(2) -0.0088(17)
C208 0.0359(19) 0.047(2) 0.045(2) 0.0136(18) 0.0091(18) 0.0003(17)
C69 0.0312(17) 0.039(2) 0.0226(16) -0.0052(13) 0.0059(13) -0.0012(14)
C24 0.042(2) 0.067(3) 0.038(2) -0.023(2) 0.0053(18) 0.000(2)
C240 0.041(2) 0.038(2) 0.056(3) 0.0115(18) 0.0202(19) 0.0050(17)
C67 0.054(2) 0.037(2) 0.0291(18) 0.0084(15) 0.0075(17) 0.0060(17)
C288 0.0284(16) 0.048(2) 0.0221(16) 0.0060(14) 0.0034(13) 0.0064(15)
C8 0.044(2) 0.041(2) 0.086(4) 0.010(2) 0.024(2) -0.0110(18)
C260 0.0306(18) 0.045(2) 0.044(2) -0.0069(17) -0.0002(16) -0.0047(16)
C23 0.042(2) 0.042(2) 0.041(2) -0.0135(17) 0.0115(17) -0.0062(16)
C83 0.0380(19) 0.041(2) 0.0337(19) 0.0109(16) 0.0027(16) 0.0051(16)
C111 0.0303(19) 0.064(3) 0.053(3) -0.008(2) 0.0109(18) 0.0004(18)
C247 0.044(2) 0.042(2) 0.0302(19) -0.0087(15) 0.0002(16) -0.0078(17)
C139 0.040(2) 0.043(2) 0.065(3) 0.006(2) 0.023(2) 0.0059(17)
C166 0.0335(18) 0.043(2) 0.0257(17) -0.0064(15) 0.0073(14) -0.0013(15)
C235 0.0331(17) 0.043(2) 0.0217(16) 0.0057(14) 0.0052(14) 0.0065(15)
C248 0.041(2) 0.041(2) 0.040(2) -0.0104(16) 0.0011(17) -0.0102(16)
C223 0.044(2) 0.067(3) 0.0248(18) -0.0058(18) 0.0062(16) -0.0043(19)
C109 0.046(2) 0.038(2) 0.058(3) 0.0016(19) 0.024(2) -0.0011(17)
C287 0.0372(19) 0.065(3) 0.0257(18) -0.0073(17) 0.0021(15) 0.0083(18)
C138 0.050(2) 0.035(2) 0.055(3) -0.0026(18) 0.023(2) 0.0035(17)
C1 0.047(2) 0.057(3) 0.054(3) -0.007(2) 0.003(2) 0.013(2)
C90 0.042(2) 0.034(2) 0.059(3) -0.0114(18) 0.0159(19) -0.0047(16)
C233 0.051(2) 0.040(2) 0.033(2) -0.0110(16) 0.0071(17) -0.0006(17)
C84 0.0352(19) 0.042(2) 0.042(2) 0.0126(17) -0.0012(17) 0.0067(16)
C285 0.049(2) 0.036(2) 0.0344(19) -0.0057(15) 0.0046(17) -0.0046(17)
C274 0.0283(18) 0.042(2) 0.066(3) 0.005(2) 0.0090(19) -0.0071(16)
C102 0.039(2) 0.058(3) 0.040(2) 0.0090(19) 0.0066(18) 0.0090(18)
C26 0.0291(17) 0.058(2) 0.0241(17) 0.0077(16) 0.0042(14) 0.0112(16)
C88 0.0298(17) 0.033(2) 0.056(2) 0.0008(17) 0.0111(17) 0.0047(14)
C94 0.045(2) 0.033(2) 0.072(3) -0.0052(19) 0.031(2) 0.0031(17)
C220 0.045(2) 0.041(2) 0.037(2) 0.0096(16) 0.0070(17) 0.0009(17)
C176 0.034(2) 0.058(3) 0.068(3) 0.015(2) 0.010(2) -0.0009(19)
C120 0.045(2) 0.062(3) 0.033(2) 0.0114(18) 0.0092(18) -0.0019(19)
C170 0.049(2) 0.059(3) 0.0241(18) 0.0027(17) 0.0081(16) 0.0034(19)
C112 0.0313(18) 0.045(2) 0.038(2) -0.0017(16) 0.0099(16) 0.0035(15)
C25 0.037(2) 0.076(3) 0.0254(18) -0.0101(19) 0.0060(16) 0.0119(19)
C118 0.050(2) 0.034(2) 0.0348(19) 0.0064(15) 0.0095(17) -0.0010(16)
C250 0.044(2) 0.057(3) 0.049(3) 0.008(2) -0.006(2) 0.003(2)
C144 0.039(2) 0.049(2) 0.041(2) -0.0078(18) 0.0007(17) -0.0108(17)
C200 0.0333(19) 0.040(2) 0.065(3) -0.0136(19) 0.0086(19) 0.0042(16)
C15 0.042(2) 0.033(2) 0.068(3) -0.0068(19) 0.020(2) 0.0001(16)
C175 0.0344(19) 0.048(2) 0.048(2) 0.0102(18) 0.0108(18) -0.0022(17)
C289 0.046(2) 0.050(3) 0.052(3) -0.004(2) 0.004(2) 0.0128(19)
C270 0.045(2) 0.033(2) 0.070(3) -0.0049(19) 0.020(2) 0.0000(17)
C201 0.033(2) 0.050(3) 0.094(4) -0.020(3) 0.014(2) 0.0021(18)
C193 0.058(3) 0.065(3) 0.036(2) -0.012(2) 0.004(2) -0.002(2)
C74 0.044(2) 0.037(2) 0.071(3) 0.001(2) 0.027(2) -0.0027(17)
C101 0.039(2) 0.059(3) 0.046(2) 0.010(2) 0.0074(18) 0.0150(19)
C242 0.0340(19) 0.036(2) 0.060(3) 0.0016(18) 0.0142(18) -0.0045(16)
C167 0.046(2) 0.044(2) 0.043(2) -0.0166(18) 0.0139(18) -0.0050(17)
C187 0.040(2) 0.039(2) 0.078(3) 0.012(2) 0.028(2) 0.0006(17)
C221 0.047(2) 0.069(3) 0.032(2) 0.020(2) 0.0017(18) -0.006(2)
C177 0.035(2) 0.042(2) 0.105(4) 0.010(3) 0.029(2) 0.0084(18)
C179 0.038(2) 0.032(2) 0.064(3) -0.0030(18) 0.0204(19) -0.0028(15)
C204 0.039(2) 0.029(2) 0.091(4) 0.002(2) 0.021(2) 0.0054(16)
C86 0.046(2) 0.057(3) 0.050(3) -0.005(2) -0.008(2) -0.005(2)
C184 0.044(2) 0.043(2) 0.067(3) 0.024(2) 0.021(2) 0.0066(18)
C16 0.036(2) 0.043(2) 0.078(3) -0.002(2) 0.020(2) 0.0005(17)
C254 0.045(2) 0.036(2) 0.068(3) 0.0019(19) 0.028(2) 0.0032(17)
C178 0.050(2) 0.032(2) 0.088(4) -0.006(2) 0.031(2) -0.0024(18)
C188 0.0355(19) 0.038(2) 0.050(2) -0.0050(17) 0.0061(17) -0.0050(16)
C3 0.042(2) 0.056(3) 0.038(2) -0.0122(18) -0.0043(18) -0.0016(19)
C168 0.046(2) 0.068(3) 0.040(2) -0.028(2) 0.0100(19) 0.001(2)
C207 0.037(2) 0.043(2) 0.063(3) 0.013(2) 0.012(2) 0.0089(17)
C169 0.052(2) 0.075(3) 0.0260(19) -0.007(2) 0.0083(18) 0.000(2)
C148 0.064(3) 0.075(3) 0.034(2) -0.018(2) 0.008(2) -0.016(2)
C222 0.049(2) 0.081(4) 0.0268(19) 0.007(2) 0.0035(18) -0.008(2)
C195 0.037(2) 0.037(2) 0.121(5) -0.015(3) 0.031(3) -0.0005(18)
C203 0.053(3) 0.031(2) 0.123(5) 0.004(3) 0.042(3) 0.0005(19)
C202 0.037(2) 0.042(3) 0.133(6) -0.011(3) 0.034(3) -0.0034(19)
C75 0.033(2) 0.051(3) 0.082(4) -0.018(2) 0.025(2) -0.0054(18)
C258 0.042(2) 0.059(3) 0.036(2) -0.0126(18) -0.0030(17) -0.0032(19)
C106 0.075(4) 0.098(4) 0.040(3) 0.026(3) 0.013(2) 0.029(3)
C255 0.033(2) 0.050(3) 0.080(3) 0.015(2) 0.026(2) 0.0054(17)
C212 0.073(3) 0.077(4) 0.054(3) 0.029(3) 0.018(3) 0.009(3)
C17 0.0279(19) 0.063(3) 0.078(4) -0.004(3) 0.009(2) -0.0028(19)
C186 0.047(3) 0.041(2) 0.119(5) 0.032(3) 0.043(3) 0.0046(19)
C269 0.036(2) 0.041(2) 0.088(4) -0.004(2) 0.017(2) -0.0002(18)
C224 0.040(2) 0.055(3) 0.103(4) -0.042(3) 0.025(3) -0.007(2)
C211 0.045(2) 0.055(3) 0.052(3) -0.003(2) 0.007(2) -0.015(2)
C192 0.046(2) 0.049(2) 0.047(2) 0.0029(19) 0.0067(19) 0.0118(19)
C073 0.052(3) 0.080(4) 0.045(2) 0.003(2) 0.010(2) -0.012(2)
C76 0.0262(18) 0.058(3) 0.068(3) -0.009(2) 0.0057(19) 0.0041(18)
C185 0.056(3) 0.049(3) 0.091(4) 0.040(3) 0.032(3) 0.013(2)
C268 0.0273(19) 0.061(3) 0.083(4) -0.005(3) 0.006(2) -0.0028(19)
C256 0.0312(19) 0.055(3) 0.064(3) 0.005(2) 0.012(2) -0.0016(18)
C85 0.070(3) 0.083(4) 0.041(2) 0.031(2) 0.008(2) 0.026(3)
C249 0.076(3) 0.086(4) 0.037(2) -0.028(2) 0.013(2) -0.027(3)
C105 0.044(2) 0.087(4) 0.051(3) -0.020(3) 0.001(2) -0.011(2)
C127 0.059(3) 0.084(4) 0.041(2) 0.003(2) 0.012(2) 0.014(3)
C149 0.047(2) 0.074(3) 0.044(2) 0.014(2) 0.001(2) 0.017(2)
C194 0.047(3) 0.044(3) 0.164(7) -0.046(4) 0.048(4) -0.005(2)
C225 0.049(3) 0.062(3) 0.156(7) -0.067(4) 0.047(3) -0.017(2)
C124 0.051(3) 0.075(3) 0.050(3) 0.009(2) 0.012(2) 0.007(2)
C290 0.063(3) 0.088(4) 0.048(3) -0.005(3) 0.014(2) -0.012(3)

loop_
_atom_type_symbol
_atom_type_description
_atom_type_scat_dispersion_real
_atom_type_scat_dispersion_imag
_atom_type_scat_source
C C 0.0181 0.0091 'International Tables Vol C Tables 4.2.6.8 and 6.1.1.4'
H H 0.0000 0.0000 'International Tables Vol C Tables 4.2.6.8 and 6.1.1.4'
Cl Cl 0.3639 0.7018 'International Tables Vol C Tables 4.2.6.8 and 6.1.1.4'
N N 0.0311 0.0180 'International Tables Vol C Tables 4.2.6.8 and 6.1.1.4'
O O 0.0492 0.0322 'International Tables Vol C Tables 4.2.6.8 and 6.1.1.4'

loop_
_geom_angle_atom_site_label_1
_geom_angle_atom_site_label_2
_geom_angle_atom_site_label_3
_geom_angle
_geom_angle_site_symmetry_1
_geom_angle_site_symmetry_3
_geom_angle_publ_flag
N244 N245 C237 112.3(3) . . ?
C246 N245 N244 111.5(3) . . ?
C246 N245 C237 135.3(3) . . ?
N80 N81 C71 111.9(3) . . ?
C82 N81 N80 111.9(3) . . ?
C82 N81 C71 135.3(3) . . ?
C20 N3 H3 123.6 . . ?
C21 N3 H3 123.6 . . ?
C21 N3 C20 112.8(3) . . ?
N143 N142 C135 112.4(3) . . ?
C146 N142 N143 113.0(3) . . ?
C146 N142 C135 133.1(3) . . ?
N261 N262 C265 111.5(3) . . ?
C263 N262 N261 111.8(3) . . ?
C263 N262 C265 136.4(3) . . ?
N2 N1 C12 111.3(3) . . ?
C5 N1 N2 112.0(3) . . ?
C5 N1 C12 136.5(3) . . ?
C279 N283 H283 123.8 . . ?
C282 N283 H283 123.8 . . ?
C282 N283 C279 112.5(3) . . ?
C61 N60 H60 123.8 . . ?
C64 N60 H60 123.8 . . ?
C64 N60 C61 112.5(3) . . ?
N100 N99 C98 112.2(3) . . ?
C103 N99 N100 112.6(3) . . ?
C103 N99 C98 134.2(3) . . ?
C116 N115 H115 123.8 . . ?
C116 N115 C114 112.3(3) . . ?
C114 N115 H115 123.8 . . ?
C226 N230 H230 124.0 . . ?
C229 N230 H230 124.0 . . ?
C229 N230 C226 112.0(3) . . ?
N142 N143 C144 103.8(3) . . ?
C133 N143 N142 104.3(3) . . ?
C133 N143 C144 120.5(3) . . ?
N181 N180 C173 112.0(3) . . ?
C190 N180 N181 112.1(3) . . ?
C190 N180 C173 135.6(3) . . ?
C158 N159 H159 123.9 . . ?
C158 N159 C151 112.3(3) . . ?
C151 N159 H159 123.9 . . ?
N99 N100 C101 103.4(3) . . ?
C96 N100 N99 103.9(3) . . ?
C96 N100 C101 121.4(3) . . ?
N206 N205 C198 112.2(3) . . ?
C209 N205 N206 111.8(3) . . ?
C209 N205 C198 135.6(3) . . ?
N262 N261 C260 103.3(3) . . ?
C273 N261 N262 104.2(3) . . ?
C273 N261 C260 122.2(3) . . ?
N81 N80 C84 103.6(3) . . ?
C79 N80 N81 104.3(3) . . ?
C79 N80 C84 121.4(3) . . ?
N245 N244 C248 103.9(3) . . ?
C243 N244 N245 103.9(3) . . ?
C243 N244 C248 120.9(3) . . ?
C217 N218 H218 123.8 . . ?
C217 N218 C214 112.3(3) . . ?
C214 N218 H218 123.8 . . ?
C165 N164 H164 123.6 . . ?
C165 N164 C163 112.7(3) . . ?
C163 N164 H164 123.6 . . ?
N180 N181 C188 104.0(3) . . ?
C182 N181 N180 103.6(3) . . ?
C182 N181 C188 121.7(3) . . ?
N1 N2 C4 103.1(3) . . ?
C6 N2 N1 104.5(3) . . ?
C6 N2 C4 122.4(3) . . ?
N205 N206 C207 104.1(3) . . ?
C196 N206 N205 103.4(3) . . ?
C196 N206 C207 121.8(4) . . ?
O2 C5 N1 125.5(3) . . ?
O2 C5 C2 127.1(3) . . ?
N1 C5 C2 107.4(3) . . ?
N3 C20 C01O 105.3(3) . . ?
C19 C20 N3 127.7(3) . . ?
C19 C20 C01O 127.0(3) . . ?
O87 C82 N81 125.6(3) . . ?
O87 C82 C83 127.4(4) . . ?
N81 C82 C83 106.9(3) . . ?
N60 C61 C62 105.6(3) . . ?
C70 C61 N60 128.1(3) . . ?
C70 C61 C62 126.3(3) . . ?
O251 C246 N245 125.8(3) . . ?
O251 C246 C247 126.6(3) . . ?
N245 C246 C247 107.5(3) . . ?
O264 C263 N262 125.4(3) . . ?
O264 C263 C259 127.3(3) . . ?
N262 C263 C259 107.3(3) . . ?
O147 C146 N142 125.6(3) . . ?
O147 C146 C145 127.0(3) . . ?
N142 C146 C145 107.3(3) . . ?
C63 C62 C61 107.9(3) . . ?
C63 C62 C69 120.8(3) . . ?
C69 C62 C61 131.3(3) . . ?
N230 C226 C227 105.8(3) . . ?
C236 C226 N230 126.9(3) . . ?
C236 C226 C227 127.2(3) . . ?
O104 C103 N99 125.4(3) . . ?
O104 C103 C102 126.5(4) . . ?
N99 C103 C102 108.0(3) . . ?
N283 C279 C280 105.5(3) . . ?
C278 C279 N283 127.4(3) . . ?
C278 C279 C280 127.1(3) . . ?
C22 C01O C20 108.5(3) . . ?
C22 C01O C26 120.7(4) . . ?
C26 C01O C20 130.8(4) . . ?
C253 C252 C257 118.9(4) . . ?
C253 C252 C237 120.6(3) . . ?
C257 C252 C237 120.1(4) . . ?
C73 C72 C71 120.7(3) . . ?
C73 C72 C77 118.9(4) . . ?
C77 C72 C71 120.1(4) . . ?
C228 C227 C226 108.2(3) . . ?
C228 C227 C235 120.4(3) . . ?
C235 C227 C226 131.3(3) . . ?
O191 C190 N180 125.0(3) . . ?
O191 C190 C189 127.0(3) . . ?
N180 C190 C189 107.8(3) . . ?
C267 C266 C265 120.7(4) . . ?
C267 C266 C271 118.6(4) . . ?
C271 C266 C265 120.5(3) . . ?
C14 C13 C12 120.5(3) . . ?
C18 C13 C14 118.5(4) . . ?
C18 C13 C12 120.8(4) . . ?
O1 C21 N3 126.0(3) . . ?
O1 C21 C22 128.2(3) . . ?
N3 C21 C22 105.8(3) . . ?
C137 C136 C135 119.8(3) . . ?
C141 C136 C135 121.5(3) . . ?
C141 C136 C137 118.4(3) . . ?
O210 C209 N205 124.8(4) . . ?
O210 C209 C208 127.2(4) . . ?
N205 C209 C208 107.8(3) . . ?
C133 C134 C135 110.5(3) . . ?
C161 C134 C135 128.7(3) . . ?
C161 C134 C133 120.8(3) . . ?
N142 C135 C136 111.3(3) . . ?
N142 C135 C134 98.7(3) . . ?
N142 C135 C150 112.3(3) . . ?
C136 C135 C134 110.3(3) . . ?
C150 C135 C136 114.4(3) . . ?
C150 C135 C134 108.7(3) . . ?
C135 C150 H150 115.6 . . ?
C151 C150 C135 128.9(3) . . ?
C151 C150 H150 115.6 . . ?
C134 C133 N143 110.8(3) . . ?
C132 C133 N143 127.5(3) . . ?
C132 C133 C134 121.7(4) . . ?
O284 C282 N283 125.8(3) . . ?
O284 C282 C281 128.4(3) . . ?
N283 C282 C281 105.8(3) . . ?
C281 C280 C279 108.1(3) . . ?
C281 C280 C288 120.3(3) . . ?
C288 C280 C279 131.6(3) . . ?
N99 C98 C97 98.5(3) . . ?
N99 C98 C113 112.5(3) . . ?
N99 C98 C107 111.1(3) . . ?
C97 C98 C107 110.1(3) . . ?
C113 C98 C97 108.7(3) . . ?
C113 C98 C107 114.8(3) . . ?
C97 C96 N100 111.3(3) . . ?
C95 C96 N100 127.3(4) . . ?
C95 C96 C97 121.4(4) . . ?
C153 C152 C151 131.2(3) . . ?
C153 C152 C157 120.5(3) . . ?
C157 C152 C151 108.4(3) . . ?
O219 C217 N218 126.5(3) . . ?
O219 C217 C216 127.8(3) . . ?
N218 C217 C216 105.7(3) . . ?
C96 C97 C98 110.1(3) . . ?
C92 C97 C98 129.1(3) . . ?
C92 C97 C96 120.8(3) . . ?
C01O C22 C21 107.6(3) . . ?
C23 C22 C01O 122.0(4) . . ?
C23 C22 C21 130.3(4) . . ?
O160 C158 N159 126.2(3) . . ?
O160 C158 C157 127.8(3) . . ?
N159 C158 C157 106.0(3) . . ?
O231 C229 N230 126.0(3) . . ?
O231 C229 C228 128.0(3) . . ?
N230 C229 C228 105.9(3) . . ?
C98 C113 H113 116.1 . . ?
C114 C113 C98 127.8(3) . . ?
C114 C113 H113 116.1 . . ?
C108 C107 C98 120.2(3) . . ?
C112 C107 C98 120.7(3) . . ?
C112 C107 C108 118.7(4) . . ?
C13 C14 H14 119.5 . . ?
C13 C14 C15 121.0(4) . . ?
C15 C14 H14 119.5 . . ?
O65 C64 N60 126.0(3) . . ?
O65 C64 C63 128.1(3) . . ?
N60 C64 C63 105.8(3) . . ?
N159 C151 C152 105.3(3) . . ?
C150 C151 N159 128.2(3) . . ?
C150 C151 C152 126.5(3) . . ?
C13 C18 H18 119.6 . . ?
C13 C18 C17 120.9(4) . . ?
C17 C18 H18 119.6 . . ?
C62 C63 C64 108.2(3) . . ?
C66 C63 C62 122.2(3) . . ?
C66 C63 C64 129.5(3) . . ?
C20 C19 H19 116.6 . . ?
C20 C19 C12 126.7(3) . . ?
C12 C19 H19 116.6 . . ?
N1 C12 C13 111.4(3) . . ?
N1 C12 C19 112.2(3) . . ?
N1 C12 C11 98.4(3) . . ?
C19 C12 C13 113.6(3) . . ?
C19 C12 C11 109.0(3) . . ?
C11 C12 C13 111.1(3) . . ?
N115 C116 C117 105.4(3) . . ?
O123 C116 N115 126.5(3) . . ?
O123 C116 C117 128.1(3) . . ?
C134 C161 H161 120.6 . . ?
C134 C161 C130 118.7(4) . . ?
C130 C161 H161 120.6 . . ?
C216 C215 C214 108.3(3) . . ?
C223 C215 C214 130.8(4) . . ?
C223 C215 C216 120.8(4) . . ?
C79 C78 C71 110.6(3) . . ?
C91 C78 C79 120.0(3) . . ?
C91 C78 C71 129.3(3) . . ?
C227 C228 C229 108.0(3) . . ?
C232 C228 C227 122.7(3) . . ?
C232 C228 C229 129.3(3) . . ?
C152 C153 H153 121.2 . . ?
C152 C153 C154 117.7(3) . . ?
C154 C153 H153 121.2 . . ?
C279 C278 H278 116.8 . . ?
C279 C278 C265 126.5(3) . . ?
C265 C278 H278 116.8 . . ?
C214 C213 H213 115.8 . . ?
C214 C213 C198 128.4(4) . . ?
C198 C213 H213 115.8 . . ?
O171 C165 N164 125.7(3) . . ?
O171 C165 C166 128.6(3) . . ?
N164 C165 C166 105.6(3) . . ?
C226 C236 H236 116.5 . . ?
C226 C236 C237 127.1(3) . . ?
C237 C236 H236 116.5 . . ?
C121 C122 C114 131.5(4) . . ?
C121 C122 C117 120.6(4) . . ?
C117 C122 C114 107.9(3) . . ?
C252 C253 H253 119.5 . . ?
C254 C253 C252 120.9(4) . . ?
C254 C253 H253 119.5 . . ?
C11 C10 H10 120.8 . . ?
C11 C10 C9 118.5(4) . . ?
C9 C10 H10 120.8 . . ?
C78 C79 N80 110.9(3) . . ?
C88 C79 N80 127.2(3) . . ?
C88 C79 C78 121.8(4) . . ?
C238 C243 N244 110.9(3) . . ?
C242 C243 N244 127.3(4) . . ?
C242 C243 C238 121.8(4) . . ?
C61 C70 H70 116.4 . . ?
C61 C70 C71 127.2(3) . . ?
C71 C70 H70 116.4 . . ?
C72 C73 H73 119.7 . . ?
C74 C73 C72 120.7(4) . . ?
C74 C73 H73 119.7 . . ?
C280 C281 C282 108.1(3) . . ?
C280 C281 C285 122.2(3) . . ?
C285 C281 C282 129.6(3) . . ?
N262 C265 C266 112.0(3) . . ?
N262 C265 C278 112.1(3) . . ?
N262 C265 C272 98.7(3) . . ?
C278 C265 C266 113.5(3) . . ?
C272 C265 C266 111.1(3) . . ?
C272 C265 C278 108.4(3) . . ?
C183 C182 N181 110.6(3) . . ?
C187 C182 N181 128.2(4) . . ?
C187 C182 C183 121.2(4) . . ?
N81 C71 C72 111.1(3) . . ?
N81 C71 C78 99.1(3) . . ?
N81 C71 C70 113.4(3) . . ?
C78 C71 C72 110.8(3) . . ?
C70 C71 C72 112.7(3) . . ?
C70 C71 C78 108.9(3) . . ?
C72 C77 H77 120.1 . . ?
C76 C77 C72 119.8(4) . . ?
C76 C77 H77 120.1 . . ?
C252 C257 H257 120.0 . . ?
C252 C257 C256 120.0(4) . . ?
C256 C257 H257 120.0 . . ?
C243 C238 C237 110.5(3) . . ?
C239 C238 C243 119.9(3) . . ?
C239 C238 C237 129.5(3) . . ?
C200 C199 C198 120.4(4) . . ?
C200 C199 C204 119.1(4) . . ?
C204 C199 C198 120.2(4) . . ?
N115 C114 C122 106.0(3) . . ?
C113 C114 N115 128.1(3) . . ?
C113 C114 C122 125.9(3) . . ?
C97 C92 H92 120.6 . . ?
C97 C92 C93 118.8(4) . . ?
C93 C92 H92 120.6 . . ?
C90 C89 H89 119.5 . . ?
C88 C89 H89 119.5 . . ?
C88 C89 C90 120.9(4) . . ?
C11 C6 N2 110.7(3) . . ?
C11 C6 C7 121.6(4) . . ?
C7 C6 N2 127.5(4) . . ?
C196 C197 C198 110.3(4) . . ?
C224 C197 C196 121.3(4) . . ?
C224 C197 C198 128.4(4) . . ?
C10 C11 C12 128.6(3) . . ?
C10 C11 C6 120.4(4) . . ?
C6 C11 C12 110.8(3) . . ?
C235 C234 H234 118.8 . . ?
C233 C234 H234 118.8 . . ?
C233 C234 C235 122.4(4) . . ?
C152 C157 C158 108.0(3) . . ?
C156 C157 C152 122.3(3) . . ?
C156 C157 C158 129.7(3) . . ?
C166 C162 C163 107.9(3) . . ?
C170 C162 C163 130.5(4) . . ?
C170 C162 C166 121.6(4) . . ?
C173 C172 H172 115.8 . . ?
C163 C172 H172 115.8 . . ?
C163 C172 C173 128.4(3) . . ?
C197 C196 N206 111.1(3) . . ?
C197 C196 C195 121.6(4) . . ?
C195 C196 N206 127.4(4) . . ?
C69 C68 H68 118.9 . . ?
C69 C68 C67 122.2(3) . . ?
C67 C68 H68 118.9 . . ?
C273 C272 C265 110.6(3) . . ?
C273 C272 C277 120.2(4) . . ?
C277 C272 C265 129.1(3) . . ?
C5 C2 C4 101.0(3) . . ?
C1 C2 C5 108.1(3) . . ?
C1 C2 C4 110.3(4) . . ?
C3 C2 C5 111.4(3) . . ?
C3 C2 C4 114.3(4) . . ?
C3 C2 C1 111.1(4) . . ?
N218 C214 C215 105.5(3) . . ?
C213 C214 N218 128.2(4) . . ?
C213 C214 C215 126.3(4) . . ?
C63 C66 H66 121.3 . . ?
C63 C66 C67 117.5(3) . . ?
C67 C66 H66 121.3 . . ?
C260 C259 C263 101.2(3) . . ?
C260 C259 C289 110.5(4) . . ?
C289 C259 C263 108.0(3) . . ?
C258 C259 C263 110.7(3) . . ?
C258 C259 C260 114.4(3) . . ?
C258 C259 C289 111.4(4) . . ?
C133 C132 H132 121.3 . . ?
C133 C132 C131 117.4(4) . . ?
C131 C132 H132 121.3 . . ?
C266 C267 H267 119.6 . . ?
C266 C267 C268 120.7(4) . . ?
C268 C267 H267 119.6 . . ?
C122 C121 H121 121.4 . . ?
C122 C121 C120 117.2(4) . . ?
C120 C121 H121 121.4 . . ?
C266 C271 H271 119.6 . . ?
C266 C271 C270 120.8(4) . . ?
C270 C271 H271 119.6 . . ?
C272 C273 N261 110.9(3) . . ?
C272 C273 C274 121.7(4) . . ?
C274 C273 N261 127.3(3) . . ?
C154 C155 H155 119.5 . . ?
C156 C155 H155 119.5 . . ?
C156 C155 C154 121.1(3) . . ?
N180 C173 C172 112.0(3) . . ?
N180 C173 C174 112.1(3) . . ?
N180 C173 C183 98.0(3) . . ?
C172 C173 C174 113.7(3) . . ?
C172 C173 C183 109.5(3) . . ?
C174 C173 C183 110.4(3) . . ?
C141 C140 H140 119.7 . . ?
C139 C140 H140 119.7 . . ?
C139 C140 C141 120.7(4) . . ?
C175 C174 C173 120.5(4) . . ?
C175 C174 C179 119.1(4) . . ?
C179 C174 C173 120.1(3) . . ?
C161 C130 H130 120.1 . . ?
C131 C130 C161 119.9(4) . . ?
C131 C130 H130 120.1 . . ?
C240 C241 H241 119.4 . . ?
C240 C241 C242 121.2(4) . . ?
C242 C241 H241 119.4 . . ?
C272 C277 H277 120.7 . . ?
C272 C277 C276 118.5(4) . . ?
C276 C277 H277 120.7 . . ?
C122 C117 C116 108.5(3) . . ?
C118 C117 C116 129.7(3) . . ?
C118 C117 C122 121.8(3) . . ?
C146 C145 C144 101.7(3) . . ?
C146 C145 C149 107.5(3) . . ?
C144 C145 C149 112.2(4) . . ?
C148 C145 C146 110.4(3) . . ?
C148 C145 C144 112.3(4) . . ?
C148 C145 C149 112.1(4) . . ?
C153 C154 H154 119.4 . . ?
C155 C154 C153 121.2(3) . . ?
C155 C154 H154 119.4 . . ?
C182 C183 C173 110.1(3) . . ?
C184 C183 C182 120.6(4) . . ?
C184 C183 C173 129.3(4) . . ?
N245 C237 C252 111.5(3) . . ?
N245 C237 C236 113.5(3) . . ?
N245 C237 C238 98.8(3) . . ?
C236 C237 C252 112.4(3) . . ?
C236 C237 C238 109.4(3) . . ?
C238 C237 C252 110.3(3) . . ?
C136 C137 H137 119.7 . . ?
C138 C137 C136 120.5(4) . . ?
C138 C137 H137 119.7 . . ?
C111 C110 H110 120.3 . . ?
C111 C110 C109 119.4(4) . . ?
C109 C110 H110 120.3 . . ?
C190 C189 C188 101.1(3) . . ?
C190 C189 C192 106.1(3) . . ?
C193 C189 C190 113.4(3) . . ?
C193 C189 C188 113.4(4) . . ?
C193 C189 C192 111.5(4) . . ?
C188 C189 C192 110.8(4) . . ?
N2 C4 C2 102.1(3) . . ?
N2 C4 H4A 111.3 . . ?
N2 C4 H4B 111.3 . . ?
C2 C4 H4A 111.3 . . ?
C2 C4 H4B 111.3 . . ?
H4A C4 H4B 109.2 . . ?
C238 C239 H239 120.4 . . ?
C238 C239 C240 119.2(4) . . ?
C240 C239 H239 120.4 . . ?
C96 C95 H95 121.4 . . ?
C96 C95 C94 117.2(4) . . ?
C94 C95 H95 121.4 . . ?
C120 C119 H119 119.7 . . ?
C118 C119 H119 119.7 . . ?
C118 C119 C120 120.5(4) . . ?
C10 C9 H9 119.8 . . ?
C8 C9 C10 120.4(4) . . ?
C8 C9 H9 119.8 . . ?
C277 C276 H276 119.6 . . ?
C275 C276 C277 120.7(4) . . ?
C275 C276 H276 119.6 . . ?
N205 C198 C213 112.4(3) . . ?
N205 C198 C199 112.0(3) . . ?
N205 C198 C197 97.7(3) . . ?
C213 C198 C199 114.1(3) . . ?
C213 C198 C197 109.6(3) . . ?
C199 C198 C197 109.7(3) . . ?
C78 C91 H91 120.6 . . ?
C78 C91 C90 118.7(4) . . ?
C90 C91 H91 120.6 . . ?
C287 C286 H286 119.7 . . ?
C287 C286 C285 120.5(4) . . ?
C285 C286 H286 119.7 . . ?
C228 C232 H232 121.4 . . ?
C228 C232 C233 117.3(4) . . ?
C233 C232 H232 121.4 . . ?
C92 C93 H93 119.9 . . ?
C94 C93 C92 120.1(4) . . ?
C94 C93 H93 119.9 . . ?
N164 C163 C162 105.5(3) . . ?
C172 C163 N164 128.8(3) . . ?
C172 C163 C162 125.8(3) . . ?
C276 C275 H275 119.4 . . ?
C274 C275 C276 121.3(4) . . ?
C274 C275 H275 119.4 . . ?
C136 C141 C140 120.7(4) . . ?
C136 C141 H141 119.7 . . ?
C140 C141 H141 119.7 . . ?
C107 C108 H108 119.8 . . ?
C109 C108 C107 120.4(4) . . ?
C109 C108 H108 119.8 . . ?
C157 C156 H156 121.4 . . ?
C155 C156 C157 117.3(3) . . ?
C155 C156 H156 121.4 . . ?
C132 C131 C130 121.5(4) . . ?
C132 C131 H131 119.3 . . ?
C130 C131 H131 119.3 . . ?
C215 C216 C217 108.1(3) . . ?
C220 C216 C217 129.4(4) . . ?
C220 C216 C215 122.5(4) . . ?
C6 C7 H7 121.1 . . ?
C8 C7 C6 117.9(4) . . ?
C8 C7 H7 121.1 . . ?
C209 C208 C207 101.5(3) . . ?
C209 C208 C211 106.4(3) . . ?
C207 C208 C211 111.5(4) . . ?
C212 C208 C209 112.5(4) . . ?
C212 C208 C207 113.4(4) . . ?
C212 C208 C211 111.0(4) . . ?
C62 C69 H69 121.5 . . ?
C68 C69 C62 117.0(3) . . ?
C68 C69 H69 121.5 . . ?
C23 C24 H24 119.5 . . ?
C25 C24 H24 119.5 . . ?
C25 C24 C23 121.0(4) . . ?
C241 C240 C239 120.3(4) . . ?
C241 C240 H240 119.9 . . ?
C239 C240 H240 119.9 . . ?
C68 C67 H67 119.9 . . ?
C66 C67 C68 120.2(4) . . ?
C66 C67 H67 119.9 . . ?
C280 C288 H288 121.3 . . ?
C280 C288 C287 117.4(4) . . ?
C287 C288 H288 121.3 . . ?
C9 C8 H8 119.4 . . ?
C7 C8 C9 121.2(4) . . ?
C7 C8 H8 119.4 . . ?
N261 C260 C259 102.3(3) . . ?
N261 C260 H26A 111.3 . . ?
N261 C260 H26B 111.3 . . ?
C259 C260 H26A 111.3 . . ?
C259 C260 H26B 111.3 . . ?
H26A C260 H26B 109.2 . . ?
C22 C23 C24 117.0(4) . . ?
C22 C23 H23 121.5 . . ?
C24 C23 H23 121.5 . . ?
C84 C83 C82 101.9(3) . . ?
C84 C83 C86 111.8(4) . . ?
C84 C83 C85 112.5(4) . . ?
C86 C83 C82 108.5(3) . . ?
C86 C83 C85 111.5(4) . . ?
C85 C83 C82 110.1(4) . . ?
C110 C111 H111 119.5 . . ?
C110 C111 C112 120.9(4) . . ?
C112 C111 H111 119.5 . . ?
C246 C247 C248 101.4(3) . . ?
C246 C247 C249 110.8(4) . . ?
C250 C247 C246 108.4(3) . . ?
C250 C247 C248 111.2(4) . . ?
C250 C247 C249 111.8(4) . . ?
C249 C247 C248 112.8(4) . . ?
C140 C139 H139 120.3 . . ?
C140 C139 C138 119.5(4) . . ?
C138 C139 H139 120.3 . . ?
C162 C166 C165 108.3(3) . . ?
C162 C166 C167 121.3(4) . . ?
C167 C166 C165 130.4(4) . . ?
C227 C235 H235 121.5 . . ?
C234 C235 C227 116.9(3) . . ?
C234 C235 H235 121.5 . . ?
N244 C248 C247 102.3(3) . . ?
N244 C248 H24A 111.3 . . ?
N244 C248 H24B 111.3 . . ?
C247 C248 H24A 111.3 . . ?
C247 C248 H24B 111.3 . . ?
H24A C248 H24B 109.2 . . ?
C215 C223 H223 121.5 . . ?
C215 C223 C222 117.0(4) . . ?
C222 C223 H223 121.5 . . ?
C110 C109 H109 119.8 . . ?
C108 C109 C110 120.4(4) . . ?
C108 C109 H109 119.8 . . ?
C286 C287 C288 122.0(4) . . ?
C286 C287 H287 119.0 . . ?
C288 C287 H287 119.0 . . ?
C137 C138 H138 119.9 . . ?
C139 C138 C137 120.2(4) . . ?
C139 C138 H138 119.9 . . ?
C2 C1 H1A 109.5 . . ?
C2 C1 H1B 109.5 . . ?
C2 C1 H1C 109.5 . . ?
H1A C1 H1B 109.5 . . ?
H1A C1 H1C 109.5 . . ?
H1B C1 H1C 109.5 . . ?
C89 C90 H90 119.7 . . ?
C91 C90 C89 120.7(4) . . ?
C91 C90 H90 119.7 . . ?
C234 C233 C232 120.3(4) . . ?
C234 C233 H233 119.8 . . ?
C232 C233 H233 119.8 . . ?
N80 C84 C83 102.9(3) . . ?
N80 C84 H84A 111.2 . . ?
N80 C84 H84B 111.2 . . ?
C83 C84 H84A 111.2 . . ?
C83 C84 H84B 111.2 . . ?
H84A C84 H84B 109.1 . . ?
C281 C285 H285 121.3 . . ?
C286 C285 C281 117.5(4) . . ?
C286 C285 H285 121.3 . . ?
C273 C274 H274 121.2 . . ?
C275 C274 C273 117.6(4) . . ?
C275 C274 H274 121.2 . . ?
C103 C102 C101 101.7(3) . . ?
C103 C102 C105 107.4(4) . . ?
C101 C102 C105 112.7(4) . . ?
C106 C102 C103 111.2(4) . . ?
C106 C102 C101 112.0(4) . . ?
C106 C102 C105 111.4(5) . . ?
C01O C26 H26 121.3 . . ?
C25 C26 C01O 117.5(4) . . ?
C25 C26 H26 121.3 . . ?
C79 C88 C89 117.8(4) . . ?
C79 C88 H88 121.1 . . ?
C89 C88 H88 121.1 . . ?
C95 C94 H94 119.2 . . ?
C93 C94 C95 121.6(4) . . ?
C93 C94 H94 119.2 . . ?
C216 C220 H220 121.8 . . ?
C216 C220 C221 116.4(4) . . ?
C221 C220 H220 121.8 . . ?
C175 C176 H176 120.0 . . ?
C177 C176 H176 120.0 . . ?
C177 C176 C175 120.0(4) . . ?
C121 C120 H120 119.0 . . ?
C119 C120 C121 121.9(4) . . ?
C119 C120 H120 119.0 . . ?
C162 C170 H170 121.5 . . ?
C162 C170 C169 117.0(4) . . ?
C169 C170 H170 121.5 . . ?
C107 C112 C111 120.1(4) . . ?
C107 C112 H112 119.9 . . ?
C111 C112 H112 119.9 . . ?
C24 C25 H25 119.1 . . ?
C26 C25 C24 121.8(4) . . ?
C26 C25 H25 119.1 . . ?
C117 C118 H118 121.1 . . ?
C119 C118 C117 117.8(4) . . ?
C119 C118 H118 121.1 . . ?
C247 C250 H25D 109.5 . . ?
C247 C250 H25E 109.5 . . ?
C247 C250 H25F 109.5 . . ?
H25D C250 H25E 109.5 . . ?
H25D C250 H25F 109.5 . . ?
H25E C250 H25F 109.5 . . ?
N143 C144 C145 103.5(3) . . ?
N143 C144 H14A 111.1 . . ?
N143 C144 H14B 111.1 . . ?
C145 C144 H14A 111.1 . . ?
C145 C144 H14B 111.1 . . ?
H14A C144 H14B 109.0 . . ?
C199 C200 H200 120.1 . . ?
C201 C200 C199 119.8(5) . . ?
C201 C200 H200 120.1 . . ?
C14 C15 H15 120.2 . . ?
C16 C15 C14 119.7(4) . . ?
C16 C15 H15 120.2 . . ?
C174 C175 H175 119.8 . . ?
C176 C175 C174 120.4(5) . . ?
C176 C175 H175 119.8 . . ?
C259 C289 H28A 109.5 . . ?
C259 C289 H28B 109.5 . . ?
C259 C289 H28C 109.5 . . ?
H28A C289 H28B 109.5 . . ?
H28A C289 H28C 109.5 . . ?
H28B C289 H28C 109.5 . . ?
C271 C270 H270 120.2 . . ?
C269 C270 C271 119.5(4) . . ?
C269 C270 H270 120.2 . . ?
C200 C201 H201 119.6 . . ?
C202 C201 C200 120.8(5) . . ?
C202 C201 H201 119.6 . . ?
C189 C193 H19A 109.5 . . ?
C189 C193 H19B 109.5 . . ?
C189 C193 H19C 109.5 . . ?
H19A C193 H19B 109.5 . . ?
H19A C193 H19C 109.5 . . ?
H19B C193 H19C 109.5 . . ?
C73 C74 H74 119.9 . . ?
C73 C74 C75 120.2(4) . . ?
C75 C74 H74 119.9 . . ?
N100 C101 C102 103.3(3) . . ?
N100 C101 H10A 111.1 . . ?
N100 C101 H10B 111.1 . . ?
C102 C101 H10A 111.1 . . ?
C102 C101 H10B 111.1 . . ?
H10A C101 H10B 109.1 . . ?
C243 C242 C241 117.5(4) . . ?
C243 C242 H242 121.2 . . ?
C241 C242 H242 121.2 . . ?
C166 C167 H167 121.8 . . ?
C166 C167 C168 116.3(4) . . ?
C168 C167 H167 121.8 . . ?
C182 C187 H187 121.0 . . ?
C186 C187 C182 118.1(4) . . ?
C186 C187 H187 121.0 . . ?
C220 C221 H221 119.3 . . ?
C222 C221 C220 121.4(4) . . ?
C222 C221 H221 119.3 . . ?
C176 C177 H177 119.9 . . ?
C176 C177 C178 120.1(4) . . ?
C178 C177 H177 119.9 . . ?
C174 C179 H179 120.1 . . ?
C178 C179 C174 119.9(4) . . ?
C178 C179 H179 120.1 . . ?
C199 C204 H204 119.9 . . ?
C203 C204 C199 120.1(5) . . ?
C203 C204 H204 119.9 . . ?
C83 C86 H86A 109.5 . . ?
C83 C86 H86B 109.5 . . ?
C83 C86 H86C 109.5 . . ?
H86A C86 H86B 109.5 . . ?
H86A C86 H86C 109.5 . . ?
H86B C86 H86C 109.5 . . ?
C183 C184 H184 120.8 . . ?
C183 C184 C185 118.4(4) . . ?
C185 C184 H184 120.8 . . ?
C15 C16 H16 120.3 . . ?
C17 C16 C15 119.5(4) . . ?
C17 C16 H16 120.3 . . ?
C253 C254 H254 120.1 . . ?
C253 C254 C255 119.9(4) . . ?
C255 C254 H254 120.1 . . ?
C177 C178 C179 120.4(5) . . ?
C177 C178 H178 119.8 . . ?
C179 C178 H178 119.8 . . ?
N181 C188 C189 102.9(3) . . ?
N181 C188 H18A 111.2 . . ?
N181 C188 H18B 111.2 . . ?
C189 C188 H18A 111.2 . . ?
C189 C188 H18B 111.2 . . ?
H18A C188 H18B 109.1 . . ?
C2 C3 H3A 109.5 . . ?
C2 C3 H3B 109.5 . . ?
C2 C3 H3C 109.5 . . ?
H3A C3 H3B 109.5 . . ?
H3A C3 H3C 109.5 . . ?
H3B C3 H3C 109.5 . . ?
C167 C168 H168 118.8 . . ?
C169 C168 C167 122.4(4) . . ?
C169 C168 H168 118.8 . . ?
N206 C207 C208 102.6(3) . . ?
N206 C207 H20A 111.2 . . ?
N206 C207 H20B 111.2 . . ?
C208 C207 H20A 111.2 . . ?
C208 C207 H20B 111.2 . . ?
H20A C207 H20B 109.2 . . ?
C170 C169 H169 119.4 . . ?
C168 C169 C170 121.3(4) . . ?
C168 C169 H169 119.4 . . ?
C145 C148 H14C 109.5 . . ?
C145 C148 H14D 109.5 . . ?
C145 C148 H14E 109.5 . . ?
H14C C148 H14D 109.5 . . ?
H14C C148 H14E 109.5 . . ?
H14D C148 H14E 109.5 . . ?
C223 C222 H222 119.1 . . ?
C221 C222 C223 121.9(4) . . ?
C221 C222 H222 119.1 . . ?
C196 C195 H195 121.6 . . ?
C194 C195 C196 116.8(5) . . ?
C194 C195 H195 121.6 . . ?
C204 C203 H203 119.9 . . ?
C204 C203 C202 120.2(5) . . ?
C202 C203 H203 119.9 . . ?
C201 C202 C203 119.9(4) . . ?
C201 C202 H202 120.0 . . ?
C203 C202 H202 120.0 . . ?
C74 C75 H75 120.3 . . ?
C76 C75 C74 119.5(4) . . ?
C76 C75 H75 120.3 . . ?
C259 C258 H25A 109.5 . . ?
C259 C258 H25B 109.5 . . ?
C259 C258 H25C 109.5 . . ?
H25A C258 H25B 109.5 . . ?
H25A C258 H25C 109.5 . . ?
H25B C258 H25C 109.5 . . ?
C102 C106 H10C 109.5 . . ?
C102 C106 H10D 109.5 . . ?
C102 C106 H10E 109.5 . . ?
H10C C106 H10D 109.5 . . ?
H10C C106 H10E 109.5 . . ?
H10D C106 H10E 109.5 . . ?
C254 C255 H255 120.1 . . ?
C256 C255 C254 119.8(4) . . ?
C256 C255 H255 120.1 . . ?
C208 C212 H21A 109.5 . . ?
C208 C212 H21B 109.5 . . ?
C208 C212 H21C 109.5 . . ?
H21A C212 H21B 109.5 . . ?
H21A C212 H21C 109.5 . . ?
H21B C212 H21C 109.5 . . ?
C18 C17 H17 119.7 . . ?
C16 C17 C18 120.5(4) . . ?
C16 C17 H17 119.7 . . ?
C187 C186 H186 119.4 . . ?
C187 C186 C185 121.1(4) . . ?
C185 C186 H186 119.4 . . ?
C270 C269 H269 120.0 . . ?
C270 C269 C268 120.1(4) . . ?
C268 C269 H269 120.0 . . ?
C197 C224 H224 121.0 . . ?
C197 C224 C225 117.9(5) . . ?
C225 C224 H224 121.0 . . ?
C208 C211 H21D 109.5 . . ?
C208 C211 H21E 109.5 . . ?
C208 C211 H21F 109.5 . . ?
H21D C211 H21E 109.5 . . ?
H21D C211 H21F 109.5 . . ?
H21E C211 H21F 109.5 . . ?
C189 C192 H19D 109.5 . . ?
C189 C192 H19E 109.5 . . ?
C189 C192 H19F 109.5 . . ?
H19D C192 H19E 109.5 . . ?
H19D C192 H19F 109.5 . . ?
H19E C192 H19F 109.5 . . ?
Cl2 C073 Cl3 110.6(3) . . ?
Cl2 C073 H07A 109.5 . . ?
Cl2 C073 H07B 109.5 . . ?
Cl3 C073 H07A 109.5 . . ?
Cl3 C073 H07B 109.5 . . ?
H07A C073 H07B 108.1 . . ?
C77 C76 H76 119.6 . . ?
C75 C76 C77 120.9(4) . . ?
C75 C76 H76 119.6 . . ?
C184 C185 H185 119.7 . . ?
C186 C185 C184 120.5(4) . . ?
C186 C185 H185 119.7 . . ?
C267 C268 H268 119.8 . . ?
C269 C268 C267 120.3(4) . . ?
C269 C268 H268 119.8 . . ?
C257 C256 H256 119.8 . . ?
C255 C256 C257 120.5(4) . . ?
C255 C256 H256 119.8 . . ?
C83 C85 H85A 109.5 . . ?
C83 C85 H85B 109.5 . . ?
C83 C85 H85C 109.5 . . ?
H85A C85 H85B 109.5 . . ?
H85A C85 H85C 109.5 . . ?
H85B C85 H85C 109.5 . . ?
C247 C249 H24C 109.5 . . ?
C247 C249 H24D 109.5 . . ?
C247 C249 H24E 109.5 . . ?
H24C C249 H24D 109.5 . . ?
H24C C249 H24E 109.5 . . ?
H24D C249 H24E 109.5 . . ?
C102 C105 H10F 109.5 . . ?
C102 C105 H10G 109.5 . . ?
C102 C105 H10H 109.5 . . ?
H10F C105 H10G 109.5 . . ?
H10F C105 H10H 109.5 . . ?
H10G C105 H10H 109.5 . . ?
Cl1 C127 H12C 109.6 . . ?
Cl1 C127 H12D 109.6 . . ?
Cl5 C127 Cl1 110.1(3) . . ?
Cl5 C127 H12C 109.6 . . ?
Cl5 C127 H12D 109.6 . . ?
H12C C127 H12D 108.2 . . ?
C145 C149 H14F 109.5 . . ?
C145 C149 H14G 109.5 . . ?
C145 C149 H14H 109.5 . . ?
H14F C149 H14G 109.5 . . ?
H14F C149 H14H 109.5 . . ?
H14G C149 H14H 109.5 . . ?
C195 C194 H194 118.8 . . ?
C225 C194 C195 122.4(4) . . ?
C225 C194 H194 118.8 . . ?
C224 C225 H225 120.0 . . ?
C194 C225 C224 120.0(5) . . ?
C194 C225 H225 120.0 . . ?
Cl12 C124 H12A 109.7 . . ?
Cl12 C124 H12B 109.7 . . ?
Cl4 C124 Cl12 109.9(3) . . ?
Cl4 C124 H12A 109.7 . . ?
Cl4 C124 H12B 109.7 . . ?
H12A C124 H12B 108.2 . . ?
Cl29 C290 H29A 109.7 . . ?
Cl29 C290 H29B 109.7 . . ?
Cl6 C290 Cl29 109.9(3) . . ?
Cl6 C290 H29A 109.7 . . ?
Cl6 C290 H29B 109.7 . . ?
H29A C290 H29B 108.2 . . ?

loop_
_geom_bond_atom_site_label_1
_geom_bond_atom_site_label_2
_geom_bond_distance
_geom_bond_site_symmetry_2
_geom_bond_publ_flag
Cl12 C124 1.769(6) . ?
Cl1 C127 1.765(6) . ?
Cl2 C073 1.750(6) . ?
Cl3 C073 1.759(6) . ?
Cl29 C290 1.765(6) . ?
Cl4 C124 1.761(5) . ?
Cl5 C127 1.744(6) . ?
Cl6 C290 1.731(6) . ?
O147 C146 1.229(5) . ?
O104 C103 1.241(5) . ?
O191 C190 1.234(4) . ?
O2 C5 1.233(5) . ?
O210 C209 1.239(5) . ?
O264 C263 1.229(5) . ?
O251 C246 1.236(5) . ?
O87 C82 1.231(5) . ?
O1 C21 1.213(4) . ?
O284 C282 1.213(5) . ?
N245 N244 1.448(4) . ?
N245 C246 1.348(5) . ?
N245 C237 1.487(5) . ?
O65 C64 1.222(4) . ?
O231 C229 1.219(4) . ?
N81 N80 1.453(4) . ?
N81 C82 1.344(5) . ?
N81 C71 1.493(4) . ?
N3 H3 0.8800 . ?
N3 C20 1.397(4) . ?
N3 C21 1.372(5) . ?
N142 N143 1.443(4) . ?
N142 C146 1.342(5) . ?
N142 C135 1.483(4) . ?
N262 N261 1.450(4) . ?
N262 C263 1.343(5) . ?
N262 C265 1.482(4) . ?
N1 N2 1.450(4) . ?
N1 C5 1.343(5) . ?
N1 C12 1.489(4) . ?
O219 C217 1.220(5) . ?
N283 H283 0.8800 . ?
N283 C279 1.398(5) . ?
N283 C282 1.375(5) . ?
N60 H60 0.8800 . ?
N60 C61 1.395(5) . ?
N60 C64 1.376(5) . ?
N99 N100 1.446(4) . ?
N99 C103 1.334(5) . ?
N99 C98 1.484(5) . ?
O171 C165 1.223(5) . ?
O160 C158 1.222(4) . ?
N115 H115 0.8800 . ?
N115 C116 1.377(5) . ?
N115 C114 1.407(4) . ?
N230 H230 0.8800 . ?
N230 C226 1.396(4) . ?
N230 C229 1.381(5) . ?
N143 C133 1.411(5) . ?
N143 C144 1.477(5) . ?
N180 N181 1.445(4) . ?
N180 C190 1.341(5) . ?
N180 C173 1.472(5) . ?
N159 H159 0.8800 . ?
N159 C158 1.378(4) . ?
N159 C151 1.405(4) . ?
N100 C96 1.406(5) . ?
N100 C101 1.484(5) . ?
N205 N206 1.449(4) . ?
N205 C209 1.339(5) . ?
N205 C198 1.475(5) . ?
O123 C116 1.211(5) . ?
N261 C273 1.404(5) . ?
N261 C260 1.479(5) . ?
N80 C79 1.418(5) . ?
N80 C84 1.467(5) . ?
N244 C243 1.415(5) . ?
N244 C248 1.473(5) . ?
N218 H218 0.8800 . ?
N218 C217 1.370(5) . ?
N218 C214 1.409(4) . ?
N164 H164 0.8800 . ?
N164 C165 1.374(5) . ?
N164 C163 1.397(4) . ?
N181 C182 1.402(5) . ?
N181 C188 1.472(5) . ?
N2 C6 1.401(5) . ?
N2 C4 1.481(6) . ?
N206 C196 1.402(6) . ?
N206 C207 1.478(6) . ?
C5 C2 1.531(5) . ?
C20 C01O 1.471(5) . ?
C20 C19 1.340(5) . ?
C82 C83 1.533(5) . ?
C61 C62 1.481(5) . ?
C61 C70 1.337(5) . ?
C246 C247 1.527(5) . ?
C263 C259 1.536(5) . ?
C146 C145 1.532(5) . ?
C62 C63 1.385(5) . ?
C62 C69 1.393(5) . ?
C226 C227 1.474(5) . ?
C226 C236 1.342(5) . ?
C103 C102 1.521(5) . ?
C279 C280 1.476(5) . ?
C279 C278 1.334(5) . ?
C01O C22 1.388(5) . ?
C01O C26 1.392(5) . ?
C252 C253 1.386(6) . ?
C252 C257 1.394(5) . ?
C252 C237 1.542(5) . ?
C72 C73 1.387(6) . ?
C72 C71 1.538(5) . ?
C72 C77 1.396(5) . ?
C227 C228 1.382(5) . ?
C227 C235 1.396(5) . ?
C190 C189 1.527(5) . ?
C266 C265 1.539(5) . ?
C266 C267 1.385(5) . ?
C266 C271 1.391(6) . ?
C13 C14 1.394(6) . ?
C13 C18 1.377(5) . ?
C13 C12 1.541(5) . ?
C21 C22 1.486(5) . ?
C136 C135 1.531(5) . ?
C136 C137 1.400(5) . ?
C136 C141 1.382(5) . ?
C209 C208 1.528(5) . ?
C134 C135 1.531(4) . ?
C134 C133 1.390(5) . ?
C134 C161 1.377(5) . ?
C135 C150 1.512(5) . ?
C150 H150 0.9500 . ?
C150 C151 1.330(5) . ?
C133 C132 1.385(5) . ?
C282 C281 1.482(5) . ?
C280 C281 1.387(5) . ?
C280 C288 1.391(5) . ?
C98 C97 1.532(5) . ?
C98 C113 1.514(5) . ?
C98 C107 1.534(5) . ?
C96 C97 1.391(5) . ?
C96 C95 1.388(5) . ?
C152 C151 1.472(5) . ?
C152 C153 1.384(5) . ?
C152 C157 1.390(5) . ?
C217 C216 1.482(5) . ?
C97 C92 1.378(6) . ?
C22 C23 1.385(5) . ?
C158 C157 1.477(5) . ?
C229 C228 1.484(5) . ?
C113 H113 0.9500 . ?
C113 C114 1.340(5) . ?
C107 C108 1.394(6) . ?
C107 C112 1.387(5) . ?
C14 H14 0.9500 . ?
C14 C15 1.395(6) . ?
C64 C63 1.481(5) . ?
C18 H18 0.9500 . ?
C18 C17 1.393(6) . ?
C63 C66 1.382(5) . ?
C19 H19 0.9500 . ?
C19 C12 1.522(5) . ?
C12 C11 1.527(5) . ?
C116 C117 1.489(5) . ?
C161 H161 0.9500 . ?
C161 C130 1.400(5) . ?
C215 C214 1.461(6) . ?
C215 C216 1.389(5) . ?
C215 C223 1.387(5) . ?
C78 C79 1.394(5) . ?
C78 C71 1.528(5) . ?
C78 C91 1.385(5) . ?
C228 C232 1.380(5) . ?
C153 H153 0.9500 . ?
C153 C154 1.399(5) . ?
C278 H278 0.9500 . ?
C278 C265 1.528(5) . ?
C213 H213 0.9500 . ?
C213 C214 1.341(5) . ?
C213 C198 1.513(6) . ?
C165 C166 1.476(5) . ?
C236 H236 0.9500 . ?
C236 C237 1.513(5) . ?
C122 C114 1.466(5) . ?
C122 C121 1.383(5) . ?
C122 C117 1.390(5) . ?
C253 H253 0.9500 . ?
C253 C254 1.384(6) . ?
C10 H10 0.9500 . ?
C10 C11 1.382(6) . ?
C10 C9 1.393(6) . ?
C79 C88 1.386(5) . ?
C243 C238 1.395(5) . ?
C243 C242 1.388(5) . ?
C70 H70 0.9500 . ?
C70 C71 1.515(5) . ?
C73 H73 0.9500 . ?
C73 C74 1.385(6) . ?
C281 C285 1.388(5) . ?
C265 C272 1.521(5) . ?
C182 C183 1.391(6) . ?
C182 C187 1.384(5) . ?
C77 H77 0.9500 . ?
C77 C76 1.389(6) . ?
C257 H257 0.9500 . ?
C257 C256 1.396(6) . ?
C238 C237 1.523(5) . ?
C238 C239 1.382(5) . ?
C199 C198 1.532(5) . ?
C199 C200 1.394(6) . ?
C199 C204 1.401(7) . ?
C92 H92 0.9500 . ?
C92 C93 1.393(5) . ?
C89 H89 0.9500 . ?
C89 C90 1.393(6) . ?
C89 C88 1.390(6) . ?
C6 C11 1.384(5) . ?
C6 C7 1.387(6) . ?
C197 C196 1.383(6) . ?
C197 C198 1.539(5) . ?
C197 C224 1.373(7) . ?
C234 H234 0.9500 . ?
C234 C235 1.390(6) . ?
C234 C233 1.385(6) . ?
C157 C156 1.387(5) . ?
C162 C163 1.471(5) . ?
C162 C166 1.392(6) . ?
C162 C170 1.388(5) . ?
C172 H172 0.9500 . ?
C172 C173 1.508(5) . ?
C172 C163 1.345(5) . ?
C196 C195 1.390(6) . ?
C68 H68 0.9500 . ?
C68 C69 1.386(6) . ?
C68 C67 1.394(6) . ?
C272 C273 1.385(5) . ?
C272 C277 1.385(6) . ?
C2 C4 1.534(6) . ?
C2 C1 1.528(6) . ?
C2 C3 1.520(6) . ?
C66 H66 0.9500 . ?
C66 C67 1.393(5) . ?
C259 C260 1.527(6) . ?
C259 C289 1.528(6) . ?
C259 C258 1.527(6) . ?
C132 H132 0.9500 . ?
C132 C131 1.394(6) . ?
C267 H267 0.9500 . ?
C267 C268 1.394(6) . ?
C121 H121 0.9500 . ?
C121 C120 1.400(6) . ?
C271 H271 0.9500 . ?
C271 C270 1.405(6) . ?
C273 C274 1.394(5) . ?
C155 H155 0.9500 . ?
C155 C154 1.392(6) . ?
C155 C156 1.384(5) . ?
C173 C174 1.534(5) . ?
C173 C183 1.535(5) . ?
C140 H140 0.9500 . ?
C140 C141 1.389(6) . ?
C140 C139 1.375(7) . ?
C174 C175 1.390(6) . ?
C174 C179 1.400(6) . ?
C130 H130 0.9500 . ?
C130 C131 1.396(6) . ?
C241 H241 0.9500 . ?
C241 C240 1.392(6) . ?
C241 C242 1.395(6) . ?
C277 H277 0.9500 . ?
C277 C276 1.391(6) . ?
C117 C118 1.388(5) . ?
C145 C144 1.536(6) . ?
C145 C148 1.524(6) . ?
C145 C149 1.539(6) . ?
C154 H154 0.9500 . ?
C183 C184 1.375(6) . ?
C137 H137 0.9500 . ?
C137 C138 1.387(6) . ?
C110 H110 0.9500 . ?
C110 C111 1.364(7) . ?
C110 C109 1.387(7) . ?
C189 C193 1.516(6) . ?
C189 C188 1.537(6) . ?
C189 C192 1.537(6) . ?
C4 H4A 0.9900 . ?
C4 H4B 0.9900 . ?
C239 H239 0.9500 . ?
C239 C240 1.393(5) . ?
C95 H95 0.9500 . ?
C95 C94 1.397(7) . ?
C119 H119 0.9500 . ?
C119 C120 1.386(7) . ?
C119 C118 1.381(6) . ?
C9 H9 0.9500 . ?
C9 C8 1.391(7) . ?
C276 H276 0.9500 . ?
C276 C275 1.388(7) . ?
C91 H91 0.9500 . ?
C91 C90 1.393(6) . ?
C286 H286 0.9500 . ?
C286 C287 1.386(7) . ?
C286 C285 1.387(6) . ?
C232 H232 0.9500 . ?
C232 C233 1.394(5) . ?
C93 H93 0.9500 . ?
C93 C94 1.391(7) . ?
C275 H275 0.9500 . ?
C275 C274 1.380(7) . ?
C141 H141 0.9500 . ?
C108 H108 0.9500 . ?
C108 C109 1.381(6) . ?
C156 H156 0.9500 . ?
C131 H131 0.9500 . ?
C216 C220 1.388(5) . ?
C7 H7 0.9500 . ?
C7 C8 1.377(7) . ?
C208 C207 1.530(6) . ?
C208 C212 1.516(7) . ?
C208 C211 1.537(6) . ?
C69 H69 0.9500 . ?
C24 H24 0.9500 . ?
C24 C23 1.396(6) . ?
C24 C25 1.384(7) . ?
C240 H240 0.9500 . ?
C67 H67 0.9500 . ?
C288 H288 0.9500 . ?
C288 C287 1.393(6) . ?
C8 H8 0.9500 . ?
C260 H26A 0.9900 . ?
C260 H26B 0.9900 . ?
C23 H23 0.9500 . ?
C83 C84 1.519(6) . ?
C83 C86 1.525(6) . ?
C83 C85 1.530(6) . ?
C111 H111 0.9500 . ?
C111 C112 1.392(6) . ?
C247 C248 1.533(6) . ?
C247 C250 1.525(6) . ?
C247 C249 1.529(6) . ?
C139 H139 0.9500 . ?
C139 C138 1.384(7) . ?
C166 C167 1.392(5) . ?
C235 H235 0.9500 . ?
C248 H24A 0.9900 . ?
C248 H24B 0.9900 . ?
C223 H223 0.9500 . ?
C223 C222 1.398(7) . ?
C109 H109 0.9500 . ?
C287 H287 0.9500 . ?
C138 H138 0.9500 . ?
C1 H1A 0.9800 . ?
C1 H1B 0.9800 . ?
C1 H1C 0.9800 . ?
C90 H90 0.9500 . ?
C233 H233 0.9500 . ?
C84 H84A 0.9900 . ?
C84 H84B 0.9900 . ?
C285 H285 0.9500 . ?
C274 H274 0.9500 . ?
C102 C101 1.530(7) . ?
C102 C106 1.520(7) . ?
C102 C105 1.541(7) . ?
C26 H26 0.9500 . ?
C26 C25 1.382(6) . ?
C88 H88 0.9500 . ?
C94 H94 0.9500 . ?
C220 H220 0.9500 . ?
C220 C221 1.396(6) . ?
C176 H176 0.9500 . ?
C176 C175 1.390(6) . ?
C176 C177 1.375(8) . ?
C120 H120 0.9500 . ?
C170 H170 0.9500 . ?
C170 C169 1.392(7) . ?
C112 H112 0.9500 . ?
C25 H25 0.9500 . ?
C118 H118 0.9500 . ?
C250 H25D 0.9800 . ?
C250 H25E 0.9800 . ?
C250 H25F 0.9800 . ?
C144 H14A 0.9900 . ?
C144 H14B 0.9900 . ?
C200 H200 0.9500 . ?
C200 C201 1.394(7) . ?
C15 H15 0.9500 . ?
C15 C16 1.388(7) . ?
C175 H175 0.9500 . ?
C289 H28A 0.9800 . ?
C289 H28B 0.9800 . ?
C289 H28C 0.9800 . ?
C270 H270 0.9500 . ?
C270 C269 1.379(7) . ?
C201 H201 0.9500 . ?
C201 C202 1.367(9) . ?
C193 H19A 0.9800 . ?
C193 H19B 0.9800 . ?
C193 H19C 0.9800 . ?
C74 H74 0.9500 . ?
C74 C75 1.385(7) . ?
C101 H10A 0.9900 . ?
C101 H10B 0.9900 . ?
C242 H242 0.9500 . ?
C167 H167 0.9500 . ?
C167 C168 1.396(7) . ?
C187 H187 0.9500 . ?
C187 C186 1.377(7) . ?
C221 H221 0.9500 . ?
C221 C222 1.380(8) . ?
C177 H177 0.9500 . ?
C177 C178 1.383(8) . ?
C179 H179 0.9500 . ?
C179 C178 1.384(6) . ?
C204 H204 0.9500 . ?
C204 C203 1.386(6) . ?
C86 H86A 0.9800 . ?
C86 H86B 0.9800 . ?
C86 H86C 0.9800 . ?
C184 H184 0.9500 . ?
C184 C185 1.394(6) . ?
C16 H16 0.9500 . ?
C16 C17 1.378(8) . ?
C254 H254 0.9500 . ?
C254 C255 1.391(7) . ?
C178 H178 0.9500 . ?
C188 H18A 0.9900 . ?
C188 H18B 0.9900 . ?
C3 H3A 0.9800 . ?
C3 H3B 0.9800 . ?
C3 H3C 0.9800 . ?
C168 H168 0.9500 . ?
C168 C169 1.372(8) . ?
C207 H20A 0.9900 . ?
C207 H20B 0.9900 . ?
C169 H169 0.9500 . ?
C148 H14C 0.9800 . ?
C148 H14D 0.9800 . ?
C148 H14E 0.9800 . ?
C222 H222 0.9500 . ?
C195 H195 0.9500 . ?
C195 C194 1.384(8) . ?
C203 H203 0.9500 . ?
C203 C202 1.390(8) . ?
C202 H202 0.9500 . ?
C75 H75 0.9500 . ?
C75 C76 1.373(8) . ?
C258 H25A 0.9800 . ?
C258 H25B 0.9800 . ?
C258 H25C 0.9800 . ?
C106 H10C 0.9800 . ?
C106 H10D 0.9800 . ?
C106 H10E 0.9800 . ?
C255 H255 0.9500 . ?
C255 C256 1.374(7) . ?
C212 H21A 0.9800 . ?
C212 H21B 0.9800 . ?
C212 H21C 0.9800 . ?
C17 H17 0.9500 . ?
C186 H186 0.9500 . ?
C186 C185 1.387(8) . ?
C269 H269 0.9500 . ?
C269 C268 1.379(8) . ?
C224 H224 0.9500 . ?
C224 C225 1.406(6) . ?
C211 H21D 0.9800 . ?
C211 H21E 0.9800 . ?
C211 H21F 0.9800 . ?
C192 H19D 0.9800 . ?
C192 H19E 0.9800 . ?
C192 H19F 0.9800 . ?
C073 H07A 0.9900 . ?
C073 H07B 0.9900 . ?
C76 H76 0.9500 . ?
C185 H185 0.9500 . ?
C268 H268 0.9500 . ?
C256 H256 0.9500 . ?
C85 H85A 0.9800 . ?
C85 H85B 0.9800 . ?
C85 H85C 0.9800 . ?
C249 H24C 0.9800 . ?
C249 H24D 0.9800 . ?
C249 H24E 0.9800 . ?
C105 H10F 0.9800 . ?
C105 H10G 0.9800 . ?
C105 H10H 0.9800 . ?
C127 H12C 0.9900 . ?
C127 H12D 0.9900 . ?
C149 H14F 0.9800 . ?
C149 H14G 0.9800 . ?
C149 H14H 0.9800 . ?
C194 H194 0.9500 . ?
C194 C225 1.378(9) . ?
C225 H225 0.9500 . ?
C124 H12A 0.9900 . ?
C124 H12B 0.9900 . ?
C290 H29A 0.9900 . ?
C290 H29B 0.9900 . ?

loop_
_geom_torsion_atom_site_label_1
_geom_torsion_atom_site_label_2
_geom_torsion_atom_site_label_3
_geom_torsion_atom_site_label_4
_geom_torsion
_geom_torsion_site_symmetry_1
_geom_torsion_site_symmetry_2
_geom_torsion_site_symmetry_3
_geom_torsion_site_symmetry_4
_geom_torsion_publ_flag
O147 C146 C145 C144 165.3(4) . . . . ?
O147 C146 C145 C148 45.8(6) . . . . ?
O147 C146 C145 C149 -76.7(5) . . . . ?
O104 C103 C102 C101 -165.4(4) . . . . ?
O104 C103 C102 C106 -46.0(6) . . . . ?
O104 C103 C102 C105 76.1(5) . . . . ?
O191 C190 C189 C193 42.4(5) . . . . ?
O191 C190 C189 C188 164.1(4) . . . . ?
O191 C190 C189 C192 -80.2(5) . . . . ?
O2 C5 C2 C4 -160.7(4) . . . . ?
O2 C5 C2 C1 83.4(5) . . . . ?
O2 C5 C2 C3 -39.0(5) . . . . ?
O210 C209 C208 C207 -163.9(4) . . . . ?
O210 C209 C208 C212 -42.4(6) . . . . ?
O210 C209 C208 C211 79.4(5) . . . . ?
O264 C263 C259 C260 -161.7(4) . . . . ?
O264 C263 C259 C289 82.2(5) . . . . ?
O264 C263 C259 C258 -40.0(5) . . . . ?
O251 C246 C247 C248 -162.2(4) . . . . ?
O251 C246 C247 C250 80.8(5) . . . . ?
O251 C246 C247 C249 -42.3(6) . . . . ?
O87 C82 C83 C84 162.9(4) . . . . ?
O87 C82 C83 C86 -79.0(5) . . . . ?
O87 C82 C83 C85 43.3(6) . . . . ?
O1 C21 C22 C01O 179.5(4) . . . . ?
O1 C21 C22 C23 -0.9(7) . . . . ?
O284 C282 C281 C280 179.6(4) . . . . ?
O284 C282 C281 C285 -0.9(7) . . . . ?
N245 N244 C243 C238 -14.4(4) . . . . ?
N245 N244 C243 C242 168.6(4) . . . . ?
N245 N244 C248 C247 35.2(4) . . . . ?
N245 C246 C247 C248 20.6(4) . . . . ?
N245 C246 C247 C250 -96.5(4) . . . . ?
N245 C246 C247 C249 140.5(4) . . . . ?
O65 C64 C63 C62 179.9(4) . . . . ?
O65 C64 C63 C66 -2.1(7) . . . . ?
O231 C229 C228 C227 178.9(4) . . . . ?
O231 C229 C228 C232 0.8(6) . . . . ?
N81 N80 C79 C78 13.9(4) . . . . ?
N81 N80 C79 C88 -170.2(4) . . . . ?
N81 N80 C84 C83 -34.5(4) . . . . ?
N81 C82 C83 C84 -19.5(4) . . . . ?
N81 C82 C83 C86 98.6(4) . . . . ?
N81 C82 C83 C85 -139.1(4) . . . . ?
N3 C20 C01O C22 -0.5(4) . . . . ?
N3 C20 C01O C26 -179.1(3) . . . . ?
N3 C20 C19 C12 1.0(6) . . . . ?
N3 C21 C22 C01O -0.1(4) . . . . ?
N3 C21 C22 C23 179.5(4) . . . . ?
N142 N143 C133 C134 13.7(4) . . . . ?
N142 N143 C133 C132 -168.8(4) . . . . ?
N142 N143 C144 C145 -31.6(4) . . . . ?
N142 C146 C145 C144 -18.1(4) . . . . ?
N142 C146 C145 C148 -137.5(4) . . . . ?
N142 C146 C145 C149 99.9(4) . . . . ?
N142 C135 C150 C151 -42.8(5) . . . . ?
N262 N261 C273 C272 -14.0(4) . . . . ?
N262 N261 C273 C274 170.6(4) . . . . ?
N262 N261 C260 C259 36.2(4) . . . . ?
N262 C263 C259 C260 20.6(4) . . . . ?
N262 C263 C259 C289 -95.5(4) . . . . ?
N262 C263 C259 C258 142.3(4) . . . . ?
N262 C265 C272 C273 9.8(4) . . . . ?
N262 C265 C272 C277 -175.0(4) . . . . ?
N1 N2 C6 C11 -15.0(4) . . . . ?
N1 N2 C6 C7 170.1(4) . . . . ?
N1 N2 C4 C2 36.4(4) . . . . ?
N1 C5 C2 C4 21.6(4) . . . . ?
N1 C5 C2 C1 -94.2(4) . . . . ?
N1 C5 C2 C3 143.4(4) . . . . ?
N1 C12 C11 C10 -175.9(4) . . . . ?
N1 C12 C11 C6 9.4(4) . . . . ?
O219 C217 C216 C215 177.8(4) . . . . ?
O219 C217 C216 C220 -1.8(7) . . . . ?
N283 C279 C280 C281 -0.7(4) . . . . ?
N283 C279 C280 C288 -179.7(4) . . . . ?
N283 C279 C278 C265 2.0(6) . . . . ?
N283 C282 C281 C280 -0.3(4) . . . . ?
N283 C282 C281 C285 179.2(4) . . . . ?
N60 C61 C62 C63 0.9(4) . . . . ?
N60 C61 C62 C69 -177.9(3) . . . . ?
N60 C61 C70 C71 2.8(6) . . . . ?
N60 C64 C63 C62 -0.7(4) . . . . ?
N60 C64 C63 C66 177.2(4) . . . . ?
N99 N100 C96 C97 -14.0(4) . . . . ?
N99 N100 C96 C95 167.8(4) . . . . ?
N99 N100 C101 C102 31.7(4) . . . . ?
N99 C103 C102 C101 18.4(4) . . . . ?
N99 C103 C102 C106 137.8(4) . . . . ?
N99 C103 C102 C105 -100.1(4) . . . . ?
N99 C98 C97 C96 9.3(4) . . . . ?
N99 C98 C97 C92 -173.6(4) . . . . ?
N99 C98 C113 C114 40.9(5) . . . . ?
N99 C98 C107 C108 44.3(4) . . . . ?
N99 C98 C107 C112 -142.1(3) . . . . ?
O171 C165 C166 C162 -179.9(4) . . . . ?
O171 C165 C166 C167 -0.7(8) . . . . ?
O160 C158 C157 C152 -177.8(4) . . . . ?
O160 C158 C157 C156 1.5(7) . . . . ?
N115 C116 C117 C122 -0.9(4) . . . . ?
N115 C116 C117 C118 -179.1(4) . . . . ?
N230 C226 C227 C228 -1.6(4) . . . . ?
N230 C226 C227 C235 176.5(3) . . . . ?
N230 C226 C236 C237 -2.2(6) . . . . ?
N230 C229 C228 C227 0.1(4) . . . . ?
N230 C229 C228 C232 -178.0(4) . . . . ?
N143 N142 C146 O147 175.1(3) . . . . ?
N143 N142 C146 C145 -1.7(4) . . . . ?
N143 N142 C135 C136 131.9(3) . . . . ?
N143 N142 C135 C134 16.1(3) . . . . ?
N143 N142 C135 C150 -98.3(3) . . . . ?
N143 C133 C132 C131 -175.9(4) . . . . ?
N180 N181 C182 C183 16.4(4) . . . . ?
N180 N181 C182 C187 -165.5(4) . . . . ?
N180 N181 C188 C189 -33.2(4) . . . . ?
N180 C190 C189 C193 -142.2(4) . . . . ?
N180 C190 C189 C188 -20.5(4) . . . . ?
N180 C190 C189 C192 95.2(4) . . . . ?
N180 C173 C174 C175 144.8(3) . . . . ?
N180 C173 C174 C179 -41.9(5) . . . . ?
N180 C173 C183 C182 -10.8(4) . . . . ?
N180 C173 C183 C184 170.5(5) . . . . ?
N159 C158 C157 C152 1.6(4) . . . . ?
N159 C158 C157 C156 -179.0(4) . . . . ?
N100 N99 C103 O104 -174.8(3) . . . . ?
N100 N99 C103 C102 1.5(4) . . . . ?
N100 N99 C98 C97 -18.4(3) . . . . ?
N100 N99 C98 C113 96.0(3) . . . . ?
N100 N99 C98 C107 -133.9(3) . . . . ?
N100 C96 C97 C98 2.7(4) . . . . ?
N100 C96 C97 C92 -174.7(4) . . . . ?
N100 C96 C95 C94 175.7(4) . . . . ?
N205 N206 C196 C197 -16.3(5) . . . . ?
N205 N206 C196 C195 165.2(5) . . . . ?
N205 N206 C207 C208 33.2(4) . . . . ?
N205 C209 C208 C207 20.8(4) . . . . ?
N205 C209 C208 C212 142.3(4) . . . . ?
N205 C209 C208 C211 -95.9(4) . . . . ?
O123 C116 C117 C122 179.2(4) . . . . ?
O123 C116 C117 C118 1.0(7) . . . . ?
N261 N262 C263 O264 -175.8(3) . . . . ?
N261 N262 C263 C259 2.0(4) . . . . ?
N261 N262 C265 C266 -135.8(3) . . . . ?
N261 N262 C265 C278 95.3(3) . . . . ?
N261 N262 C265 C272 -18.8(4) . . . . ?
N261 C273 C274 C275 173.1(4) . . . . ?
N80 N81 C82 O87 175.6(3) . . . . ?
N80 N81 C82 C83 -2.0(4) . . . . ?
N80 N81 C71 C72 132.6(3) . . . . ?
N80 N81 C71 C78 16.0(4) . . . . ?
N80 N81 C71 C70 -99.3(3) . . . . ?
N80 C79 C88 C89 -173.8(4) . . . . ?
N244 N245 C246 O251 -176.0(3) . . . . ?
N244 N245 C246 C247 1.3(4) . . . . ?
N244 N245 C237 C252 -132.7(3) . . . . ?
N244 N245 C237 C236 99.1(3) . . . . ?
N244 N245 C237 C238 -16.7(4) . . . . ?
N244 C243 C238 C237 4.3(4) . . . . ?
N244 C243 C238 C239 -174.2(3) . . . . ?
N244 C243 C242 C241 174.5(4) . . . . ?
N218 C217 C216 C215 -1.6(4) . . . . ?
N218 C217 C216 C220 178.8(4) . . . . ?
N164 C165 C166 C162 0.1(4) . . . . ?
N164 C165 C166 C167 179.3(4) . . . . ?
N181 N180 C190 O191 175.5(3) . . . . ?
N181 N180 C190 C189 0.0(4) . . . . ?
N181 N180 C173 C172 -93.3(3) . . . . ?
N181 N180 C173 C174 137.5(3) . . . . ?
N181 N180 C173 C183 21.6(4) . . . . ?
N181 C182 C183 C173 -3.4(5) . . . . ?
N181 C182 C183 C184 175.5(4) . . . . ?
N181 C182 C187 C186 -177.2(5) . . . . ?
N2 N1 C5 O2 -176.6(3) . . . . ?
N2 N1 C5 C2 1.1(4) . . . . ?
N2 N1 C12 C13 -135.6(3) . . . . ?
N2 N1 C12 C19 95.7(3) . . . . ?
N2 N1 C12 C11 -18.8(4) . . . . ?
N2 C6 C11 C12 3.3(5) . . . . ?
N2 C6 C11 C10 -171.9(4) . . . . ?
N2 C6 C7 C8 172.2(5) . . . . ?
N206 N205 C209 O210 -175.6(3) . . . . ?
N206 N205 C209 C208 -0.2(4) . . . . ?
N206 N205 C198 C213 94.1(3) . . . . ?
N206 N205 C198 C199 -135.9(3) . . . . ?
N206 N205 C198 C197 -20.9(4) . . . . ?
N206 C196 C195 C194 176.8(5) . . . . ?
C5 N1 N2 C6 -153.4(3) . . . . ?
C5 N1 N2 C4 -24.4(4) . . . . ?
C5 N1 C12 C13 38.0(5) . . . . ?
C5 N1 C12 C19 -90.7(5) . . . . ?
C5 N1 C12 C11 154.7(4) . . . . ?
C5 C2 C4 N2 -35.2(4) . . . . ?
C20 N3 C21 O1 -179.8(4) . . . . ?
C20 N3 C21 C22 -0.3(4) . . . . ?
C20 C01O C22 C21 0.4(4) . . . . ?
C20 C01O C22 C23 -179.3(3) . . . . ?
C20 C01O C26 C25 179.4(3) . . . . ?
C20 C19 C12 N1 54.8(5) . . . . ?
C20 C19 C12 C13 -72.8(4) . . . . ?
C20 C19 C12 C11 162.7(3) . . . . ?
C82 N81 N80 C79 151.6(3) . . . . ?
C82 N81 N80 C84 23.7(4) . . . . ?
C82 N81 C71 C72 -35.1(5) . . . . ?
C82 N81 C71 C78 -151.7(4) . . . . ?
C82 N81 C71 C70 93.0(5) . . . . ?
C82 C83 C84 N80 32.9(4) . . . . ?
C61 N60 C64 O65 -179.3(4) . . . . ?
C61 N60 C64 C63 1.3(4) . . . . ?
C61 C62 C63 C64 -0.1(4) . . . . ?
C61 C62 C63 C66 -178.2(3) . . . . ?
C61 C62 C69 C68 177.2(3) . . . . ?
C61 C70 C71 N81 -52.2(5) . . . . ?
C61 C70 C71 C72 75.1(4) . . . . ?
C61 C70 C71 C78 -161.4(3) . . . . ?
C246 N245 N244 C243 -151.1(3) . . . . ?
C246 N245 N244 C248 -23.8(4) . . . . ?
C246 N245 C237 C252 35.4(5) . . . . ?
C246 N245 C237 C236 -92.8(5) . . . . ?
C246 N245 C237 C238 151.4(4) . . . . ?
C246 C247 C248 N244 -33.7(4) . . . . ?
C263 N262 N261 C273 -153.4(3) . . . . ?
C263 N262 N261 C260 -24.8(4) . . . . ?
C263 N262 C265 C266 36.9(6) . . . . ?
C263 N262 C265 C278 -92.0(5) . . . . ?
C263 N262 C265 C272 154.0(4) . . . . ?
C263 C259 C260 N261 -34.5(4) . . . . ?
C146 N142 N143 C133 148.7(3) . . . . ?
C146 N142 N143 C144 21.7(4) . . . . ?
C146 N142 C135 C136 -32.8(5) . . . . ?
C146 N142 C135 C134 -148.6(4) . . . . ?
C146 N142 C135 C150 97.0(4) . . . . ?
C146 C145 C144 N143 30.2(4) . . . . ?
C62 C61 C70 C71 -177.8(3) . . . . ?
C62 C63 C66 C67 -0.2(6) . . . . ?
C226 N230 C229 O231 180.0(4) . . . . ?
C226 N230 C229 C228 -1.2(4) . . . . ?
C226 C227 C228 C229 0.9(4) . . . . ?
C226 C227 C228 C232 179.2(3) . . . . ?
C226 C227 C235 C234 -177.1(3) . . . . ?
C226 C236 C237 N245 52.0(5) . . . . ?
C226 C236 C237 C252 -75.8(4) . . . . ?
C226 C236 C237 C238 161.3(3) . . . . ?
C103 N99 N100 C96 -149.2(3) . . . . ?
C103 N99 N100 C101 -21.5(4) . . . . ?
C103 N99 C98 C97 148.8(4) . . . . ?
C103 N99 C98 C113 -96.8(5) . . . . ?
C103 N99 C98 C107 33.4(5) . . . . ?
C103 C102 C101 N100 -30.5(4) . . . . ?
C279 N283 C282 O284 180.0(4) . . . . ?
C279 N283 C282 C281 -0.2(4) . . . . ?
C279 C280 C281 C282 0.6(4) . . . . ?
C279 C280 C281 C285 -179.0(3) . . . . ?
C279 C280 C288 C287 179.1(3) . . . . ?
C279 C278 C265 N262 55.5(5) . . . . ?
C279 C278 C265 C266 -72.6(5) . . . . ?
C279 C278 C265 C272 163.4(3) . . . . ?
C01O C20 C19 C12 -177.7(3) . . . . ?
C01O C22 C23 C24 -0.3(6) . . . . ?
C01O C26 C25 C24 -0.6(6) . . . . ?
C252 C253 C254 C255 -1.1(7) . . . . ?
C252 C257 C256 C255 -0.7(7) . . . . ?
C72 C73 C74 C75 1.0(7) . . . . ?
C72 C77 C76 C75 1.1(7) . . . . ?
C227 C226 C236 C237 178.4(3) . . . . ?
C227 C228 C232 C233 -1.0(6) . . . . ?
C190 N180 N181 C182 149.9(3) . . . . ?
C190 N180 N181 C188 21.7(4) . . . . ?
C190 N180 C173 C172 93.8(5) . . . . ?
C190 N180 C173 C174 -35.4(5) . . . . ?
C190 N180 C173 C183 -151.4(4) . . . . ?
C190 C189 C188 N181 32.5(4) . . . . ?
C266 C265 C272 C273 127.5(4) . . . . ?
C266 C265 C272 C277 -57.3(6) . . . . ?
C266 C267 C268 C269 -0.7(8) . . . . ?
C266 C271 C270 C269 -0.9(7) . . . . ?
C13 C14 C15 C16 -1.4(7) . . . . ?
C13 C18 C17 C16 -0.7(8) . . . . ?
C13 C12 C11 C10 -59.0(6) . . . . ?
C13 C12 C11 C6 126.3(4) . . . . ?
C21 N3 C20 C01O 0.5(4) . . . . ?
C21 N3 C20 C19 -178.5(3) . . . . ?
C21 C22 C23 C24 -179.9(4) . . . . ?
C136 C135 C150 C151 85.3(4) . . . . ?
C136 C137 C138 C139 0.5(6) . . . . ?
C209 N205 N206 C196 -149.8(3) . . . . ?
C209 N205 N206 C207 -21.5(4) . . . . ?
C209 N205 C198 C213 -94.0(5) . . . . ?
C209 N205 C198 C199 36.1(6) . . . . ?
C209 N205 C198 C197 151.0(4) . . . . ?
C209 C208 C207 N206 -32.6(4) . . . . ?
C134 C135 C150 C151 -150.9(3) . . . . ?
C134 C133 C132 C131 1.3(6) . . . . ?
C134 C161 C130 C131 0.7(6) . . . . ?
C135 N142 N143 C133 -19.2(4) . . . . ?
C135 N142 N143 C144 -146.2(3) . . . . ?
C135 N142 C146 O147 -20.3(6) . . . . ?
C135 N142 C146 C145 163.0(3) . . . . ?
C135 C136 C137 C138 -174.3(4) . . . . ?
C135 C136 C141 C140 173.3(3) . . . . ?
C135 C134 C133 N143 -4.0(4) . . . . ?
C135 C134 C133 C132 178.4(3) . . . . ?
C135 C134 C161 C130 -179.7(4) . . . . ?
C135 C150 C151 N159 -3.8(6) . . . . ?
C135 C150 C151 C152 175.5(3) . . . . ?
C133 N143 C144 C145 -147.7(3) . . . . ?
C133 C134 C135 N142 -7.2(4) . . . . ?
C133 C134 C135 C136 -123.8(3) . . . . ?
C133 C134 C135 C150 110.0(3) . . . . ?
C133 C134 C161 C130 1.6(6) . . . . ?
C133 C132 C131 C130 1.0(6) . . . . ?
C282 N283 C279 C280 0.5(4) . . . . ?
C282 N283 C279 C278 -179.0(3) . . . . ?
C282 C281 C285 C286 -179.2(4) . . . . ?
C280 C279 C278 C265 -177.4(3) . . . . ?
C280 C281 C285 C286 0.3(6) . . . . ?
C280 C288 C287 C286 -1.2(6) . . . . ?
C98 N99 N100 C96 20.9(4) . . . . ?
C98 N99 N100 C101 148.6(3) . . . . ?
C98 N99 C103 O104 18.1(6) . . . . ?
C98 N99 C103 C102 -165.7(4) . . . . ?
C98 C97 C92 C93 -179.4(4) . . . . ?
C98 C113 C114 N115 3.0(6) . . . . ?
C98 C113 C114 C122 -175.8(3) . . . . ?
C98 C107 C108 C109 174.3(4) . . . . ?
C98 C107 C112 C111 -173.1(4) . . . . ?
C96 N100 C101 C102 147.5(3) . . . . ?
C96 C97 C92 C93 -2.5(6) . . . . ?
C96 C95 C94 C93 0.1(7) . . . . ?
C152 C153 C154 C155 -0.1(6) . . . . ?
C152 C157 C156 C155 0.0(5) . . . . ?
C217 N218 C214 C215 -2.4(4) . . . . ?
C217 N218 C214 C213 178.7(4) . . . . ?
C217 C216 C220 C221 179.7(4) . . . . ?
C97 C98 C113 C114 148.9(4) . . . . ?
C97 C98 C107 C108 -63.8(4) . . . . ?
C97 C98 C107 C112 109.9(4) . . . . ?
C97 C96 C95 C94 -2.4(6) . . . . ?
C97 C92 C93 C94 0.2(7) . . . . ?
C22 C01O C26 C25 1.0(5) . . . . ?
C158 N159 C151 C150 -178.7(3) . . . . ?
C158 N159 C151 C152 1.9(4) . . . . ?
C158 C157 C156 C155 -179.2(4) . . . . ?
C229 N230 C226 C227 1.8(4) . . . . ?
C229 N230 C226 C236 -177.6(3) . . . . ?
C229 C228 C232 C233 176.8(4) . . . . ?
C113 C98 C97 C96 -108.0(3) . . . . ?
C113 C98 C97 C92 69.2(5) . . . . ?
C113 C98 C107 C108 173.2(3) . . . . ?
C113 C98 C107 C112 -13.1(5) . . . . ?
C107 C98 C97 C96 125.5(3) . . . . ?
C107 C98 C97 C92 -57.3(5) . . . . ?
C107 C98 C113 C114 -87.4(4) . . . . ?
C107 C108 C109 C110 -1.6(7) . . . . ?
C14 C13 C18 C17 1.0(6) . . . . ?
C14 C13 C12 N1 38.6(5) . . . . ?
C14 C13 C12 C19 166.5(3) . . . . ?
C14 C13 C12 C11 -70.1(4) . . . . ?
C14 C15 C16 C17 1.6(7) . . . . ?
C64 N60 C61 C62 -1.4(4) . . . . ?
C64 N60 C61 C70 178.1(3) . . . . ?
C64 C63 C66 C67 -177.9(4) . . . . ?
C151 N159 C158 O160 177.3(4) . . . . ?
C151 N159 C158 C157 -2.2(4) . . . . ?
C151 C152 C153 C154 -179.7(4) . . . . ?
C151 C152 C157 C158 -0.5(4) . . . . ?
C151 C152 C157 C156 -179.9(3) . . . . ?
C18 C13 C14 C15 0.0(6) . . . . ?
C18 C13 C12 N1 -147.2(4) . . . . ?
C18 C13 C12 C19 -19.3(5) . . . . ?
C18 C13 C12 C11 104.1(4) . . . . ?
C63 C62 C69 C68 -1.5(5) . . . . ?
C63 C66 C67 C68 0.5(6) . . . . ?
C19 C20 C01O C22 178.4(3) . . . . ?
C19 C20 C01O C26 -0.1(6) . . . . ?
C19 C12 C11 C10 67.0(5) . . . . ?
C19 C12 C11 C6 -107.7(4) . . . . ?
C12 N1 N2 C6 21.9(4) . . . . ?
C12 N1 N2 C4 150.8(3) . . . . ?
C12 N1 C5 O2 9.9(7) . . . . ?
C12 N1 C5 C2 -172.4(4) . . . . ?
C12 C13 C14 C15 174.4(4) . . . . ?
C12 C13 C18 C17 -173.3(4) . . . . ?
C116 N115 C114 C113 -179.9(4) . . . . ?
C116 N115 C114 C122 -0.9(4) . . . . ?
C116 C117 C118 C119 178.0(4) . . . . ?
C161 C134 C135 N142 174.0(4) . . . . ?
C161 C134 C135 C136 57.3(5) . . . . ?
C161 C134 C135 C150 -68.8(5) . . . . ?
C161 C134 C133 N143 175.0(3) . . . . ?
C161 C134 C133 C132 -2.6(6) . . . . ?
C161 C130 C131 C132 -2.0(7) . . . . ?
C215 C216 C220 C221 0.1(6) . . . . ?
C215 C223 C222 C221 0.6(7) . . . . ?
C78 C79 C88 C89 1.7(6) . . . . ?
C78 C91 C90 C89 -0.3(7) . . . . ?
C228 C227 C235 C234 0.8(5) . . . . ?
C228 C232 C233 C234 -0.4(6) . . . . ?
C153 C152 C151 N159 177.7(4) . . . . ?
C153 C152 C151 C150 -1.7(6) . . . . ?
C153 C152 C157 C158 -179.2(3) . . . . ?
C153 C152 C157 C156 1.4(5) . . . . ?
C278 C279 C280 C281 178.8(3) . . . . ?
C278 C279 C280 C288 -0.1(6) . . . . ?
C278 C265 C272 C273 -107.1(4) . . . . ?
C278 C265 C272 C277 68.1(5) . . . . ?
C165 N164 C163 C162 0.9(4) . . . . ?
C165 N164 C163 C172 179.8(4) . . . . ?
C165 C166 C167 C168 -179.0(4) . . . . ?
C236 C226 C227 C228 177.8(3) . . . . ?
C236 C226 C227 C235 -4.1(6) . . . . ?
C122 C121 C120 C119 -0.5(6) . . . . ?
C122 C117 C118 C119 0.1(6) . . . . ?
C253 C252 C257 C256 0.6(6) . . . . ?
C253 C252 C237 N245 41.0(5) . . . . ?
C253 C252 C237 C236 169.8(3) . . . . ?
C253 C252 C237 C238 -67.8(4) . . . . ?
C253 C254 C255 C256 1.1(7) . . . . ?
C10 C9 C8 C7 1.7(8) . . . . ?
C79 N80 C84 C83 -150.9(3) . . . . ?
C79 C78 C71 N81 -7.0(4) . . . . ?
C79 C78 C71 C72 -123.9(3) . . . . ?
C79 C78 C71 C70 111.6(3) . . . . ?
C79 C78 C91 C90 1.7(6) . . . . ?
C243 N244 C248 C247 151.1(3) . . . . ?
C243 C238 C237 N245 7.3(4) . . . . ?
C243 C238 C237 C252 124.3(3) . . . . ?
C243 C238 C237 C236 -111.6(3) . . . . ?
C243 C238 C239 C240 -1.3(6) . . . . ?
C70 C61 C62 C63 -178.7(3) . . . . ?
C70 C61 C62 C69 2.5(6) . . . . ?
C73 C72 C71 N81 -39.9(5) . . . . ?
C73 C72 C71 C78 69.3(4) . . . . ?
C73 C72 C71 C70 -168.3(3) . . . . ?
C73 C72 C77 C76 -1.0(6) . . . . ?
C73 C74 C75 C76 -0.8(7) . . . . ?
C281 C280 C288 C287 0.3(5) . . . . ?
C265 N262 N261 C273 21.2(4) . . . . ?
C265 N262 N261 C260 149.8(3) . . . . ?
C265 N262 C263 O264 11.5(7) . . . . ?
C265 N262 C263 C259 -170.7(4) . . . . ?
C265 C266 C267 C268 -173.5(4) . . . . ?
C265 C266 C271 C270 174.3(4) . . . . ?
C265 C272 C273 N261 2.4(5) . . . . ?
C265 C272 C273 C274 178.1(4) . . . . ?
C265 C272 C277 C276 -175.6(4) . . . . ?
C182 N181 C188 C189 -149.4(3) . . . . ?
C182 C183 C184 C185 2.2(7) . . . . ?
C182 C187 C186 C185 1.9(8) . . . . ?
C71 N81 N80 C79 -19.1(4) . . . . ?
C71 N81 N80 C84 -147.0(3) . . . . ?
C71 N81 C82 O87 -16.7(7) . . . . ?
C71 N81 C82 C83 165.6(4) . . . . ?
C71 C72 C73 C74 -174.1(4) . . . . ?
C71 C72 C77 C76 173.1(4) . . . . ?
C71 C78 C79 N80 -4.2(4) . . . . ?
C71 C78 C79 C88 179.6(4) . . . . ?
C71 C78 C91 C90 179.1(4) . . . . ?
C77 C72 C73 C74 -0.1(6) . . . . ?
C77 C72 C71 N81 146.2(3) . . . . ?
C77 C72 C71 C78 -104.6(4) . . . . ?
C77 C72 C71 C70 17.7(5) . . . . ?
C257 C252 C253 C254 0.3(6) . . . . ?
C257 C252 C237 N245 -145.4(3) . . . . ?
C257 C252 C237 C236 -16.6(5) . . . . ?
C257 C252 C237 C238 105.9(4) . . . . ?
C238 C243 C242 C241 -2.2(6) . . . . ?
C238 C239 C240 C241 -1.1(6) . . . . ?
C199 C200 C201 C202 -0.6(7) . . . . ?
C199 C204 C203 C202 -0.1(8) . . . . ?
C114 N115 C116 O123 -179.0(4) . . . . ?
C114 N115 C116 C117 1.1(4) . . . . ?
C114 C122 C121 C120 -178.8(4) . . . . ?
C114 C122 C117 C116 0.4(4) . . . . ?
C114 C122 C117 C118 178.7(3) . . . . ?
C92 C93 C94 C95 1.0(7) . . . . ?
C6 N2 C4 C2 153.2(3) . . . . ?
C6 C7 C8 C9 -0.3(8) . . . . ?
C197 C196 C195 C194 -1.5(8) . . . . ?
C197 C224 C225 C194 -0.4(11) . . . . ?
C11 C10 C9 C8 -0.6(8) . . . . ?
C11 C6 C7 C8 -2.2(7) . . . . ?
C157 C152 C151 N159 -0.8(4) . . . . ?
C157 C152 C151 C150 179.7(3) . . . . ?
C157 C152 C153 C154 -1.3(5) . . . . ?
C162 C166 C167 C168 0.1(6) . . . . ?
C162 C170 C169 C168 -0.3(7) . . . . ?
C172 C173 C174 C175 16.5(5) . . . . ?
C172 C173 C174 C179 -170.2(3) . . . . ?
C172 C173 C183 C182 106.0(4) . . . . ?
C172 C173 C183 C184 -72.7(6) . . . . ?
C196 N206 C207 C208 149.1(3) . . . . ?
C196 C197 C198 N205 10.3(5) . . . . ?
C196 C197 C198 C213 -106.9(4) . . . . ?
C196 C197 C198 C199 127.1(4) . . . . ?
C196 C197 C224 C225 -1.5(9) . . . . ?
C196 C195 C194 C225 -0.4(10) . . . . ?
C272 C273 C274 C275 -1.8(7) . . . . ?
C272 C277 C276 C275 -1.4(8) . . . . ?
C214 N218 C217 O219 -176.9(4) . . . . ?
C214 N218 C217 C216 2.5(4) . . . . ?
C214 C215 C216 C217 0.1(4) . . . . ?
C214 C215 C216 C220 179.8(4) . . . . ?
C214 C215 C223 C222 179.7(4) . . . . ?
C214 C213 C198 N205 42.3(5) . . . . ?
C214 C213 C198 C199 -86.7(5) . . . . ?
C214 C213 C198 C197 149.8(4) . . . . ?
C267 C266 C265 N262 -149.8(4) . . . . ?
C267 C266 C265 C278 -21.7(5) . . . . ?
C267 C266 C265 C272 100.8(4) . . . . ?
C267 C266 C271 C270 -0.2(6) . . . . ?
C121 C122 C114 N115 -178.9(4) . . . . ?
C121 C122 C114 C113 0.1(6) . . . . ?
C121 C122 C117 C116 179.7(3) . . . . ?
C121 C122 C117 C118 -2.0(6) . . . . ?
C271 C266 C265 N262 35.8(5) . . . . ?
C271 C266 C265 C278 164.0(3) . . . . ?
C271 C266 C265 C272 -73.5(4) . . . . ?
C271 C266 C267 C268 1.0(7) . . . . ?
C271 C270 C269 C268 1.2(7) . . . . ?
C273 N261 C260 C259 152.7(3) . . . . ?
C273 C272 C277 C276 -0.8(7) . . . . ?
C173 N180 N181 C182 -24.7(4) . . . . ?
C173 N180 N181 C188 -153.0(3) . . . . ?
C173 N180 C190 O191 -11.6(6) . . . . ?
C173 N180 C190 C189 172.9(4) . . . . ?
C173 C172 C163 N164 -2.2(6) . . . . ?
C173 C172 C163 C162 176.6(3) . . . . ?
C173 C174 C175 C176 172.6(4) . . . . ?
C173 C174 C179 C178 -173.6(4) . . . . ?
C173 C183 C184 C185 -179.3(5) . . . . ?
C140 C139 C138 C137 -0.6(7) . . . . ?
C174 C173 C183 C182 -128.0(4) . . . . ?
C174 C173 C183 C184 53.3(6) . . . . ?
C174 C179 C178 C177 0.9(7) . . . . ?
C277 C272 C273 N261 -173.2(4) . . . . ?
C277 C272 C273 C274 2.4(7) . . . . ?
C277 C276 C275 C274 2.0(8) . . . . ?
C117 C122 C114 N115 0.3(4) . . . . ?
C117 C122 C114 C113 179.3(3) . . . . ?
C117 C122 C121 C120 2.2(6) . . . . ?
C154 C155 C156 C157 -1.5(6) . . . . ?
C183 C182 C187 C186 0.7(7) . . . . ?
C183 C173 C174 C175 -107.1(4) . . . . ?
C183 C173 C174 C179 66.2(5) . . . . ?
C183 C184 C185 C186 0.4(9) . . . . ?
C237 N245 N244 C243 19.9(4) . . . . ?
C237 N245 N244 C248 147.3(3) . . . . ?
C237 N245 C246 O251 15.8(7) . . . . ?
C237 N245 C246 C247 -166.9(4) . . . . ?
C237 C252 C253 C254 174.0(4) . . . . ?
C237 C252 C257 C256 -173.1(4) . . . . ?
C237 C238 C239 C240 -179.5(4) . . . . ?
C137 C136 C135 N142 -43.7(4) . . . . ?
C137 C136 C135 C134 64.7(4) . . . . ?
C137 C136 C135 C150 -172.4(3) . . . . ?
C137 C136 C141 C140 -1.5(6) . . . . ?
C110 C111 C112 C107 -0.9(7) . . . . ?
C4 N2 C6 C11 -131.2(4) . . . . ?
C4 N2 C6 C7 54.0(6) . . . . ?
C239 C238 C237 N245 -174.3(4) . . . . ?
C239 C238 C237 C252 -57.4(5) . . . . ?
C239 C238 C237 C236 66.8(5) . . . . ?
C95 C96 C97 C98 -178.9(4) . . . . ?
C95 C96 C97 C92 3.7(6) . . . . ?
C9 C10 C11 C12 -176.1(4) . . . . ?
C9 C10 C11 C6 -1.9(7) . . . . ?
C276 C275 C274 C273 -0.4(8) . . . . ?
C198 N205 N206 C196 24.2(4) . . . . ?
C198 N205 N206 C207 152.4(3) . . . . ?
C198 N205 C209 O210 12.4(7) . . . . ?
C198 N205 C209 C208 -172.1(4) . . . . ?
C198 C213 C214 N218 2.2(6) . . . . ?
C198 C213 C214 C215 -176.5(3) . . . . ?
C198 C199 C200 C201 -172.6(4) . . . . ?
C198 C199 C204 C203 173.0(4) . . . . ?
C198 C197 C196 N206 3.6(5) . . . . ?
C198 C197 C196 C195 -177.8(5) . . . . ?
C198 C197 C224 C225 178.9(5) . . . . ?
C91 C78 C79 N80 173.7(3) . . . . ?
C91 C78 C79 C88 -2.5(6) . . . . ?
C91 C78 C71 N81 175.4(4) . . . . ?
C91 C78 C71 C72 58.5(5) . . . . ?
C91 C78 C71 C70 -66.0(5) . . . . ?
C163 N164 C165 O171 179.3(4) . . . . ?
C163 N164 C165 C166 -0.7(4) . . . . ?
C163 C162 C166 C165 0.4(4) . . . . ?
C163 C162 C166 C167 -178.8(3) . . . . ?
C163 C162 C170 C169 179.0(4) . . . . ?
C163 C172 C173 N180 -42.6(5) . . . . ?
C163 C172 C173 C174 85.7(5) . . . . ?
C163 C172 C173 C183 -150.2(4) . . . . ?
C141 C136 C135 N142 141.6(3) . . . . ?
C141 C136 C135 C134 -109.9(4) . . . . ?
C141 C136 C135 C150 12.9(5) . . . . ?
C141 C136 C137 C138 0.5(6) . . . . ?
C141 C140 C139 C138 -0.3(7) . . . . ?
C108 C107 C112 C111 0.7(6) . . . . ?
C156 C155 C154 C153 1.5(6) . . . . ?
C216 C215 C214 N218 1.3(4) . . . . ?
C216 C215 C214 C213 -179.8(4) . . . . ?
C216 C215 C223 C222 0.3(6) . . . . ?
C216 C220 C221 C222 0.8(6) . . . . ?
C7 C6 C11 C12 178.5(4) . . . . ?
C7 C6 C11 C10 3.3(7) . . . . ?
C69 C62 C63 C64 178.9(3) . . . . ?
C69 C62 C63 C66 0.7(6) . . . . ?
C69 C68 C67 C66 -1.3(6) . . . . ?
C240 C241 C242 C243 -0.2(7) . . . . ?
C67 C68 C69 C62 1.8(6) . . . . ?
C288 C280 C281 C282 179.7(3) . . . . ?
C288 C280 C281 C285 0.2(6) . . . . ?
C260 N261 C273 C272 -130.1(4) . . . . ?
C260 N261 C273 C274 54.6(6) . . . . ?
C23 C24 C25 C26 -0.3(6) . . . . ?
C111 C110 C109 C108 1.4(7) . . . . ?
C139 C140 C141 C136 1.4(6) . . . . ?
C166 C162 C163 N164 -0.8(4) . . . . ?
C166 C162 C163 C172 -179.8(4) . . . . ?
C166 C162 C170 C169 -1.2(6) . . . . ?
C166 C167 C168 C169 -1.7(7) . . . . ?
C235 C227 C228 C229 -177.4(3) . . . . ?
C235 C227 C228 C232 0.8(5) . . . . ?
C235 C234 C233 C232 2.1(6) . . . . ?
C248 N244 C243 C238 -130.3(4) . . . . ?
C248 N244 C243 C242 52.7(6) . . . . ?
C223 C215 C214 N218 -178.1(4) . . . . ?
C223 C215 C214 C213 0.8(6) . . . . ?
C223 C215 C216 C217 179.7(4) . . . . ?
C223 C215 C216 C220 -0.7(6) . . . . ?
C109 C110 C111 C112 -0.1(7) . . . . ?
C287 C286 C285 C281 -1.2(6) . . . . ?
C1 C2 C4 N2 78.9(4) . . . . ?
C90 C89 C88 C79 -0.2(6) . . . . ?
C233 C234 C235 C227 -2.2(6) . . . . ?
C84 N80 C79 C78 129.9(4) . . . . ?
C84 N80 C79 C88 -54.1(5) . . . . ?
C285 C286 C287 C288 1.6(6) . . . . ?
C26 C01O C22 C21 179.1(3) . . . . ?
C26 C01O C22 C23 -0.6(5) . . . . ?
C88 C89 C90 C91 -0.5(7) . . . . ?
C220 C221 C222 C223 -1.2(7) . . . . ?
C176 C177 C178 C179 -0.6(8) . . . . ?
C120 C119 C118 C117 1.6(6) . . . . ?
C170 C162 C163 N164 179.0(4) . . . . ?
C170 C162 C163 C172 0.0(6) . . . . ?
C170 C162 C166 C165 -179.4(4) . . . . ?
C170 C162 C166 C167 1.4(6) . . . . ?
C112 C107 C108 C109 0.5(6) . . . . ?
C25 C24 C23 C22 0.7(6) . . . . ?
C118 C119 C120 C121 -1.4(7) . . . . ?
C250 C247 C248 N244 81.3(4) . . . . ?
C144 N143 C133 C134 129.6(4) . . . . ?
C144 N143 C133 C132 -53.0(5) . . . . ?
C200 C199 C198 N205 -143.4(4) . . . . ?
C200 C199 C198 C213 -14.3(5) . . . . ?
C200 C199 C198 C197 109.2(4) . . . . ?
C200 C199 C204 C203 -1.2(7) . . . . ?
C200 C201 C202 C203 -0.7(8) . . . . ?
C15 C16 C17 C18 -0.6(8) . . . . ?
C175 C174 C179 C178 -0.3(6) . . . . ?
C175 C176 C177 C178 -0.4(8) . . . . ?
C289 C259 C260 N261 79.8(4) . . . . ?
C270 C269 C268 C267 -0.4(8) . . . . ?
C193 C189 C188 N181 154.2(3) . . . . ?
C74 C75 C76 C77 -0.2(7) . . . . ?
C101 N100 C96 C97 -129.6(4) . . . . ?
C101 N100 C96 C95 52.2(6) . . . . ?
C242 C243 C238 C237 -178.5(4) . . . . ?
C242 C243 C238 C239 3.0(6) . . . . ?
C242 C241 C240 C239 1.9(7) . . . . ?
C167 C168 C169 C170 1.8(7) . . . . ?
C187 C182 C183 C173 178.4(4) . . . . ?
C187 C182 C183 C184 -2.8(7) . . . . ?
C187 C186 C185 C184 -2.5(9) . . . . ?
C177 C176 C175 C174 1.1(7) . . . . ?
C179 C174 C175 C176 -0.7(6) . . . . ?
C204 C199 C198 N205 42.5(5) . . . . ?
C204 C199 C198 C213 171.7(4) . . . . ?
C204 C199 C198 C197 -64.9(5) . . . . ?
C204 C199 C200 C201 1.5(6) . . . . ?
C204 C203 C202 C201 1.0(8) . . . . ?
C86 C83 C84 N80 -82.7(4) . . . . ?
C254 C255 C256 C257 -0.2(7) . . . . ?
C188 N181 C182 C183 132.7(4) . . . . ?
C188 N181 C182 C187 -49.2(6) . . . . ?
C3 C2 C4 N2 -154.9(3) . . . . ?
C207 N206 C196 C197 -132.6(4) . . . . ?
C207 N206 C196 C195 49.0(7) . . . . ?
C148 C145 C144 N143 148.3(4) . . . . ?
C195 C194 C225 C224 1.4(12) . . . . ?
C258 C259 C260 N261 -153.5(3) . . . . ?
C106 C102 C101 N100 -149.3(4) . . . . ?
C212 C208 C207 N206 -153.5(4) . . . . ?
C224 C197 C196 N206 -176.0(5) . . . . ?
C224 C197 C196 C195 2.5(8) . . . . ?
C224 C197 C198 N205 -170.1(5) . . . . ?
C224 C197 C198 C213 72.7(6) . . . . ?
C224 C197 C198 C199 -53.3(7) . . . . ?
C211 C208 C207 N206 80.4(4) . . . . ?
C192 C189 C188 N181 -79.6(4) . . . . ?
C85 C83 C84 N80 150.9(4) . . . . ?
C249 C247 C248 N244 -152.2(4) . . . . ?
C105 C102 C101 N100 84.2(4) . . . . ?
C149 C145 C144 N143 -84.3(4) . . . . ?

loop_
_twin_individual_id
_twin_individual_mass_fraction_refined
1 0.757(14)
2 0.243(14)
